data_1571036
loop_
_publ_author_name
'Almquist, C. Christopher'
'Rajeshkumar, Thayalan'
'Jayaweera, H. D. A. Chathumal'
'Removski, Nicole'
'Zhou, Wen'
'Gelfand, Benjamin S.'
'Maron, Laurent'
'Piers, Warren E.'

_publ_section_title
;
 Oxidation-induced ambiphilicity triggers N-N bond formation and
 dinitrogen release in octahedral terminal molybdenum(v) nitrido
 complexes.
;
_journal_issue 14
_journal_name_full 'Chemical science'
_journal_page_first 5152
_journal_page_last 5162
_journal_paper_doi 10.1039/d4sc00090k
_journal_volume 15
_journal_year 2024
_chemical_formula_moiety 'C66 H66 B4 Mo2 N19, Al C16 F36 O4, C2'
_chemical_formula_sum 'C84 H66 Al B4 F36 Mo2 N19 O4'
_chemical_formula_weight 2351.65
_space_group_crystal_system triclinic
_space_group_IT_number 2
_space_group_name_Hall '-P 1'
_space_group_name_H-M_alt 'P -1'
_atom_sites_solution_hydrogens geom
_atom_sites_solution_primary iterative
_audit_creation_date 2023-10-05
_audit_creation_method
;
Olex2 1.5
(compiled 2023.08.24 svn.re1ec1418 for OlexSys, GUI svn.r6817)
;
_audit_update_record
;
2023-10-26 deposited with the CCDC.	2024-02-16 downloaded from the CCDC.
;
_cell_angle_alpha 116.155(2)
_cell_angle_beta 90.495(2)
_cell_angle_gamma 98.658(2)
_cell_formula_units_Z 2
_cell_length_a 15.9395(9)
_cell_length_b 18.5574(8)
_cell_length_c 18.9383(9)
_cell_measurement_reflns_used 9862
_cell_measurement_temperature 173.15
_cell_measurement_theta_max 72.46
_cell_measurement_theta_min 2.69
_cell_volume 4953.2(4)
_computing_molecular_graphics 'Olex2 1.5 (Dolomanov et al., 2009)'
_computing_publication_material 'Olex2 1.5 (Dolomanov et al., 2009)'
_computing_structure_refinement 'SHELXL 2018/3 (Sheldrick, 2015)'
_computing_structure_solution 'olex2.solve 1.5 (Bourhis et al., 2015)'
_diffrn_ambient_temperature 173.15
_diffrn_measured_fraction_theta_full 0.965
_diffrn_measured_fraction_theta_max 0.965
_diffrn_measurement_device_type 'Bruker APEX-II CCD'
_diffrn_measurement_method '\f and \w scans'
_diffrn_radiation_type CuK\a
_diffrn_radiation_wavelength 1.54178
_diffrn_reflns_av_R_equivalents 0.0576
_diffrn_reflns_av_unetI/netI 0.0446
_diffrn_reflns_Laue_measured_fraction_full 0.965
_diffrn_reflns_Laue_measured_fraction_max 0.965
_diffrn_reflns_limit_h_max 18
_diffrn_reflns_limit_h_min -18
_diffrn_reflns_limit_k_max 22
_diffrn_reflns_limit_k_min -22
_diffrn_reflns_limit_l_max 22
_diffrn_reflns_limit_l_min -22
_diffrn_reflns_number 78183
_diffrn_reflns_point_group_measured_fraction_full 0.965
_diffrn_reflns_point_group_measured_fraction_max 0.965
_diffrn_reflns_theta_full 66.595
_diffrn_reflns_theta_max 66.595
_diffrn_reflns_theta_min 2.788
_diffrn_standards_number 0
_exptl_absorpt_coefficient_mu 3.295
_exptl_absorpt_correction_T_max 0.7536
_exptl_absorpt_correction_T_min 0.6119
_exptl_absorpt_correction_type multi-scan
_exptl_absorpt_process_details
;
SADABS-2016/2 (Bruker,2016/2) was used for absorption correction.
wR2(int) was 0.1093 before and 0.0637 after correction.
The Ratio of minimum to maximum transmission is 0.8120.
The \l/2 correction factor is Not present.
;
_exptl_crystal_colour Yellow
_exptl_crystal_density_diffrn 1.577
_exptl_crystal_description Block
_exptl_crystal_F_000 2352
_exptl_crystal_size_max 0.171
_exptl_crystal_size_mid 0.167
_exptl_crystal_size_min 0.092
_refine_diff_density_max 2.931
_refine_diff_density_min -0.467
_refine_diff_density_rms 0.090
_refine_ls_extinction_method none
_refine_ls_goodness_of_fit_ref 1.029
_refine_ls_hydrogen_treatment constr
_refine_ls_matrix_type full
_refine_ls_number_parameters 1661
_refine_ls_number_reflns 16877
_refine_ls_number_restraints 729
_refine_ls_restrained_S_all 1.045
_refine_ls_R_factor_all 0.0658
_refine_ls_R_factor_gt 0.0554
_refine_ls_shift/su_max 0.001
_refine_ls_shift/su_mean 0.000
_refine_ls_structure_factor_coef Fsqd
_refine_ls_weighting_details 'w=1/[\s^2^(Fo^2^)+(0.0851P)^2^+9.3087P] where P=(Fo^2^+2Fc^2^)/3'
_refine_ls_weighting_scheme calc
_refine_ls_wR_factor_gt 0.1453
_refine_ls_wR_factor_ref 0.1559
_reflns_Friedel_coverage 0.000
_reflns_number_gt 14151
_reflns_number_total 16877
_reflns_threshold_expression 'I > 2\s(I)'
_cod_data_source_file d4sc00090k2.cif
_cod_data_source_block cu_20230921ca749b_0ma_a
_cod_depositor_comments
;
The following automatic conversions were performed:

data item '_exptl_absorpt_correction_type' value 'Multi-scan' was
changed to 'multi-scan' in accordance with the
/home/data/users/saulius/crontab/automatic-downloads/rss-feeds/RSC/lib/dictionaries/cif_core.dic
dictionary named 'cif_core.dic' version 2.4.2 last updated on
2011-04-26.

Automatic conversion script
Id: cif_fix_values 8170 2020-07-09 18:12:32Z antanas 

 Adding full bibliography for 1571025--1571037.cif.
;
_cod_database_code 1571036
_shelx_shelxl_version_number 2018/3
_shelx_space_group_comment
;
The symmetry employed for this shelxl refinement is uniquely defined
by the following loop, which should always be used as a source of
symmetry information in preference to the above space-group names.
They are only intended as comments.
;
_shelx_estimated_absorpt_t_max 0.751
_shelx_estimated_absorpt_t_min 0.603
_olex2_refinement_description
;
1. Fixed Uiso
 At 1.2 times of:
  All C(H) groups
 At 1.5 times of:
  All C(H,H,H) groups
2. Restrained distances
 C71-C74 = C71-C73
 1.586 with sigma of 0.02
 F33-C81
 1.387 with sigma of 0.02
3. Uiso/Uaniso restraints and constraints
C83 \\sim C84 \\sim C85 \\sim C83D \\sim C84D: within 2A with sigma of 0.04 and
sigma for terminal atoms of 0.08 within 2A
C25 \\sim C25D \\sim C19 \\sim C20 \\sim C21 \\sim C19D \\sim C20D \\sim C21D:
within 2A with sigma of 0.04 and sigma for terminal atoms of 0.08 within 2A
C74 \\sim C72 \\sim C73 \\sim C74D \\sim C72D \\sim C73D: within 2A with sigma
of 0.04 and sigma for terminal atoms of 0.08 within 2A
F31 \\sim F31D \\sim F33 \\sim F33D: within 2A with sigma of 0.04 and sigma for
terminal atoms of 0.08 within 2A
C76 \\sim C77 \\sim C78 \\sim C76D \\sim C77D \\sim C78D: within 2A with sigma
of 0.04 and sigma for terminal atoms of 0.08 within 2A
F19 \\sim F20 \\sim F21 \\sim F22 \\sim F23 \\sim F24 \\sim F25 \\sim F26 \\sim
F27: within 2A with sigma of 0.04 and sigma for terminal atoms of 0.08 within 2A
F19D \\sim F20D \\sim F21D \\sim F22D \\sim F23D \\sim F24D \\sim F25D \\sim
F26D \\sim F27D: within 2A with sigma of 0.04 and sigma for terminal atoms of
0.08 within 2A
Uanis(C83) \\sim Ueq, Uanis(C84) \\sim Ueq, Uanis(C85) \\sim Ueq, Uanis(C83D)
\\sim Ueq, Uanis(C84D) \\sim Ueq: with sigma of 0.01 and sigma for terminal
atoms of 0.02
Uanis(C25) \\sim Ueq, Uanis(C25D) \\sim Ueq, Uanis(C19) \\sim Ueq, Uanis(C20)
\\sim Ueq, Uanis(C21) \\sim Ueq, Uanis(C19D) \\sim Ueq, Uanis(C20D) \\sim Ueq,
Uanis(C21D) \\sim Ueq: with sigma of 0.01 and sigma for terminal atoms of 0.02
Uanis(C74) \\sim Ueq, Uanis(C72) \\sim Ueq, Uanis(C73) \\sim Ueq, Uanis(C74D)
\\sim Ueq, Uanis(C72D) \\sim Ueq, Uanis(C73D) \\sim Ueq: with sigma of 0.01 and
sigma for terminal atoms of 0.02
Uanis(F1) \\sim Ueq, Uanis(F2) \\sim Ueq, Uanis(F3) \\sim Ueq, Uanis(F4) \\sim
Ueq, Uanis(F5) \\sim Ueq, Uanis(F6) \\sim Ueq, Uanis(F7) \\sim Ueq, Uanis(F8)
\\sim Ueq, Uanis(F9) \\sim Ueq, Uanis(F10) \\sim Ueq, Uanis(F11) \\sim Ueq,
Uanis(F12) \\sim Ueq, Uanis(F13) \\sim Ueq, Uanis(F14) \\sim Ueq, Uanis(F15)
\\sim Ueq, Uanis(F16) \\sim Ueq, Uanis(F17) \\sim Ueq, Uanis(F18) \\sim Ueq,
Uanis(F10D) \\sim Ueq, Uanis(F11D) \\sim Ueq, Uanis(F12D) \\sim Ueq,
Uanis(F13D) \\sim Ueq, Uanis(F14D) \\sim Ueq, Uanis(F15D) \\sim Ueq,
Uanis(F16D) \\sim Ueq, Uanis(F17D) \\sim Ueq, Uanis(F18D) \\sim Ueq, Uanis(F28)
\\sim Ueq, Uanis(F29) \\sim Ueq, Uanis(F30) \\sim Ueq, Uanis(F33) \\sim Ueq,
Uanis(F31) \\sim Ueq, Uanis(F31D) \\sim Ueq, Uanis(F33D) \\sim Ueq, Uanis(F32)
\\sim Ueq, Uanis(F34) \\sim Ueq, Uanis(F35) \\sim Ueq, Uanis(F36) \\sim Ueq,
Uanis(F19D) \\sim Ueq, Uanis(F20D) \\sim Ueq, Uanis(F21D) \\sim Ueq,
Uanis(F22D) \\sim Ueq, Uanis(F23D) \\sim Ueq, Uanis(F24D) \\sim Ueq,
Uanis(F25D) \\sim Ueq, Uanis(F26D) \\sim Ueq, Uanis(F27D) \\sim Ueq, Uanis(F19)
\\sim Ueq, Uanis(F20) \\sim Ueq, Uanis(F21) \\sim Ueq, Uanis(F22) \\sim Ueq,
Uanis(F23) \\sim Ueq, Uanis(F24) \\sim Ueq, Uanis(F25) \\sim Ueq, Uanis(F26)
\\sim Ueq, Uanis(F27) \\sim Ueq: with sigma of 0.01 and sigma for terminal
atoms of 0.02
Uanis(C72) \\sim Ueq, Uanis(C73) \\sim Ueq, Uanis(C74) \\sim Ueq, Uanis(C77)
\\sim Ueq, Uanis(C78) \\sim Ueq: with sigma of 0.01 and sigma for terminal
atoms of 0.02
Uanis(C76) \\sim Ueq, Uanis(C77) \\sim Ueq, Uanis(C78) \\sim Ueq, Uanis(C76D)
\\sim Ueq, Uanis(C77D) \\sim Ueq, Uanis(C78D) \\sim Ueq: with sigma of 0.01 and
sigma for terminal atoms of 0.02
4. Others
 Sof(C19D)=Sof(H19D)=Sof(C20D)=Sof(C21D)=Sof(H21D)=Sof(C25D)=Sof(H25D)=
 Sof(H25E)=Sof(H25F)=1-FVAR(1)
 Sof(C19)=Sof(C20)=Sof(H20)=Sof(C21)=Sof(H21)=Sof(C25)=Sof(H25A)=Sof(H25B)=
 Sof(H25C)=FVAR(1)
 Sof(C72D)=Sof(C73D)=Sof(C74D)=Sof(F10D)=Sof(F11D)=Sof(F12D)=Sof(F13D)=
 Sof(F14D)=Sof(F15D)=Sof(F16D)=Sof(F17D)=Sof(F18D)=1-FVAR(2)
 Sof(C72)=Sof(C73)=Sof(C74)=Sof(F10)=Sof(F11)=Sof(F12)=Sof(F13)=Sof(F14)=
 Sof(F15)=Sof(F16)=Sof(F17)=Sof(F18)=FVAR(2)
 Sof(F31D)=Sof(F33D)=1-FVAR(3)
 Sof(F33)=Sof(F31)=FVAR(3)
 Sof(C76D)=Sof(C77D)=Sof(C78D)=Sof(F19D)=Sof(F20D)=Sof(F21D)=Sof(F22D)=
 Sof(F23D)=Sof(F24D)=Sof(F25D)=Sof(F26D)=Sof(F27D)=1-FVAR(4)
 Sof(F19)=Sof(F20)=Sof(F21)=Sof(F22)=Sof(F23)=Sof(F24)=Sof(F25)=Sof(F26)=
 Sof(F27)=Sof(C76)=Sof(C77)=Sof(C78)=FVAR(4)
 Fixed Sof: C83D(0.25) C84D(0.25) C84(0.5) C83(0.5) C85(0.5)
5.a Aromatic/amide H refined with riding coordinates:
 C2(H2), C3(H3), C4(H4), C9(H9), C10(H10), C11(H11), C6(H6), C7(H7), C8(H8),
 C12(H12), C13(H13), C14(H14), C15(H15), C16(H16), C17(H17), C23(H23), C20(H20),
  C21(H21), C19D(H19D), C21D(H21D), C27(H27), C29(H29), C31(H31), C35(H35),
 C36(H36), C37(H37), C42(H42), C43(H43), C44(H44), C39(H39), C40(H40), C41(H41),
  C45(H45), C46(H46), C47(H47), C48(H48), C49(H49), C50(H50), C52(H52),
 C54(H54), C56(H56), C60(H60), C62(H62), C64(H64)
5.b Idealised Me refined as rotating group:
 C24(H24A,H24B,H24C), C25(H25A,H25B,H25C), C25D(H25D,H25E,H25F), C32(H32A,H32B,
 H32C), C33(H33A,H33B,H33C), C57(H57A,H57B,H57C), C58(H58A,H58B,H58C), C65(H65A,
 H65B,H65C), C66(H66A,H66B,H66C)
;
_olex2_submission_special_instructions 'No special instructions were received'

loop_
_space_group_symop_operation_xyz
'x, y, z'
'-x, -y, -z'

loop_
_atom_site_label
_atom_site_type_symbol
_atom_site_fract_x
_atom_site_fract_y
_atom_site_fract_z
_atom_site_U_iso_or_equiv
_atom_site_adp_type
_atom_site_occupancy
_atom_site_site_symmetry_order
_atom_site_calc_flag
_atom_site_refinement_flags_posn
_atom_site_refinement_flags_adp
_atom_site_refinement_flags_occupancy
_atom_site_disorder_assembly
_atom_site_disorder_group
Mo1 Mo 0.68675(2) 0.58213(2) 0.21394(2) 0.02987(10) Uani 1 1 d . . . . .
Al1 Al 0.35618(9) 0.96978(7) 0.25952(7) 0.0377(3) Uani 1 1 d . . . . .
F1 F 0.0966(3) 0.9544(4) 0.3413(4) 0.1258(18) Uani 1 1 d . U . . .
O1 O 0.2714(2) 0.9919(2) 0.3165(2) 0.0545(8) Uani 1 1 d . . . . .
N1 N 0.5828(2) 0.60544(18) 0.14876(18) 0.0305(7) Uani 1 1 d . . . . .
N2 N 0.6108(2) 0.4646(2) 0.1817(2) 0.0363(7) Uani 1 1 d . . . . .
C1 C 0.5009(2) 0.5699(2) 0.1471(2) 0.0308(8) Uani 1 1 d . . . . .
B1 B 0.4784(3) 0.5313(3) 0.2082(3) 0.0384(10) Uani 1 1 d . . . . .
Mo2 Mo 0.86685(2) 0.54288(2) 0.31008(2) 0.03266(10) Uani 1 1 d . . . . .
F2 F 0.1188(3) 1.0694(4) 0.4494(3) 0.1266(19) Uani 1 1 d . U . . .
O2 O 0.3167(3) 0.9096(2) 0.1625(2) 0.0632(10) Uani 1 1 d . . . . .
N3 N 0.5239(2) 0.4533(2) 0.1794(2) 0.0387(8) Uani 1 1 d . . . . .
C2 C 0.4402(3) 0.5631(2) 0.0901(2) 0.0361(9) Uani 1 1 d . . . . .
H2 H 0.383169 0.537996 0.088492 0.043 Uiso 1 1 calc R U . . .
B2 B 0.7048(3) 0.6767(3) 0.0998(3) 0.0351(10) Uani 1 1 d . . . . .
F3 F 0.1428(3) 1.0687(3) 0.3389(3) 0.1118(16) Uani 1 1 d . U . . .
O3 O 0.4186(2) 0.9221(2) 0.2936(2) 0.0535(8) Uani 1 1 d . . . . .
N4 N 0.6074(2) 0.6228(2) 0.3078(2) 0.0361(7) Uani 1 1 d . . . . .
N5 N 0.5218(2) 0.5932(2) 0.2937(2) 0.0399(8) Uani 1 1 d . . . . .
N8 N 0.7416(2) 0.54801(19) 0.10203(19) 0.0331(7) Uani 1 1 d . . . . .
C3 C 0.4618(3) 0.5923(2) 0.0363(2) 0.0385(9) Uani 1 1 d . . . . .
H3 H 0.420695 0.585928 -0.003539 0.046 Uiso 1 1 calc R U . . .
B3 B 1.0205(3) 0.6735(3) 0.4423(3) 0.0386(10) Uani 1 1 d . . . . .
F4 F 0.2783(3) 1.1120(3) 0.5226(2) 0.1011(13) Uani 1 1 d . U . . .
O4 O 0.4186(3) 1.0569(2) 0.2652(2) 0.0635(10) Uani 1 1 d . . . . .
C4 C 0.5444(3) 0.6310(2) 0.0410(2) 0.0349(8) Uani 1 1 d . . . . .
H4 H 0.559674 0.652659 0.004883 0.042 Uiso 1 1 calc R U . . .
B4 B 0.9126(4) 0.3641(3) 0.2804(3) 0.0434(11) Uani 1 1 d . . . . .
F5 F 0.2811(3) 1.1585(2) 0.4370(3) 0.0951(13) Uani 1 1 d . U . . .
C5 C 0.6054(3) 0.6387(2) 0.0982(2) 0.0330(8) Uani 1 1 d . . . . .
F6 F 0.3769(2) 1.0927(2) 0.4435(2) 0.0774(10) Uani 1 1 d . U . . .
N9 N 0.7485(2) 0.5976(2) 0.0652(2) 0.0355(7) Uani 1 1 d . . . . .
C9 C 0.6209(3) 0.6799(3) 0.3833(3) 0.0481(11) Uani 1 1 d . . . . .
H9 H 0.674690 0.711102 0.409113 0.058 Uiso 1 1 calc R U . . .
F7 F 0.3190(3) 0.9512(2) 0.4445(2) 0.0840(11) Uani 1 1 d . U . . .
N6 N 0.7476(2) 0.70192(19) 0.2416(2) 0.0343(7) Uani 1 1 d . . . . .
N7 N 0.7465(2) 0.73147(19) 0.1873(2) 0.0351(7) Uani 1 1 d . . . . .
C10 C 0.5449(4) 0.6862(5) 0.4173(3) 0.081(2) Uani 1 1 d . . . . .
H10 H 0.536146 0.721568 0.470184 0.097 Uiso 1 1 calc R U . . .
F8 F 0.2180(3) 0.8750(2) 0.3561(3) 0.1085(15) Uani 1 1 d . U . . .
C11 C 0.4846(4) 0.6313(4) 0.3596(3) 0.0690(17) Uani 1 1 d . . . . .
H11 H 0.425424 0.621689 0.365512 0.083 Uiso 1 1 calc R U . . .
F9 F 0.1884(4) 0.9556(4) 0.4709(3) 0.1250(18) Uani 1 1 d . U . . .
C6 C 0.6327(3) 0.3906(3) 0.1538(3) 0.0460(10) Uani 1 1 d . . . . .
H6 H 0.689640 0.380584 0.150438 0.055 Uiso 1 1 calc R U . . .
N11 N 0.9779(2) 0.51602(19) 0.36448(19) 0.0330(7) Uani 1 1 d . . . . .
N12 N 0.9535(2) 0.6375(2) 0.3041(2) 0.0370(7) Uani 1 1 d . . . . .
C7 C 0.5614(4) 0.3310(3) 0.1306(3) 0.0577(13) Uani 1 1 d . . . . .
H7 H 0.559205 0.273701 0.108457 0.069 Uiso 1 1 calc R U . . .
N13 N 1.0113(2) 0.6872(2) 0.3665(2) 0.0381(8) Uani 1 1 d . . . . .
C8 C 0.4936(3) 0.3728(3) 0.1466(3) 0.0505(11) Uani 1 1 d . . . . .
H8 H 0.435115 0.348594 0.136045 0.061 Uiso 1 1 calc R U . . .
N14 N 0.8587(2) 0.6318(2) 0.4303(2) 0.0359(7) Uani 1 1 d . . . . .
N15 N 0.9303(2) 0.6809(2) 0.4779(2) 0.0367(7) Uani 1 1 d . . . . .
N18 N 0.9056(2) 0.4522(2) 0.2062(2) 0.0401(8) Uani 1 1 d . . . . .
C12 C 0.7903(3) 0.7612(3) 0.3072(3) 0.0448(10) Uani 1 1 d . . . . .
H12 H 0.800719 0.756826 0.354506 0.054 Uiso 1 1 calc R U . . .
C13 C 0.8170(3) 0.8292(3) 0.2971(3) 0.0550(13) Uani 1 1 d . . . . .
H13 H 0.848715 0.879780 0.334534 0.066 Uiso 1 1 calc R U . . .
C14 C 0.7881(3) 0.8088(3) 0.2213(3) 0.0471(11) Uani 1 1 d . . . . .
H14 H 0.796236 0.843750 0.196523 0.057 Uiso 1 1 calc R U . . .
N19 N 0.9141(2) 0.3791(2) 0.2044(2) 0.0430(8) Uani 1 1 d . . . . .
C15 C 0.7665(3) 0.4784(2) 0.0520(2) 0.0382(9) Uani 1 1 d . . . . .
H15 H 0.768915 0.433224 0.062607 0.046 Uiso 1 1 calc R U . . .
N16 N 0.7914(2) 0.4442(2) 0.3237(2) 0.0430(8) Uani 1 1 d . . . . .
N17 N 0.8236(2) 0.3769(2) 0.3154(2) 0.0441(9) Uani 1 1 d . . . . .
C16 C 0.7879(3) 0.4820(3) -0.0165(3) 0.0468(11) Uani 1 1 d . . . . .
H16 H 0.807492 0.440978 -0.061296 0.056 Uiso 1 1 calc R U . . .
C72 C 0.3079(10) 0.7994(9) 0.0379(7) 0.085(4) Uani 0.587(14) 1 d . U P A 1
C73 C 0.2066(12) 0.7945(9) 0.1355(9) 0.100(5) Uani 0.587(14) 1 d D U P A 1
C74 C 0.1984(9) 0.8903(9) 0.0755(10) 0.089(4) Uani 0.587(14) 1 d D U P A 1
F10 F 0.3483(8) 0.7479(8) 0.0561(7) 0.104(4) Uani 0.587(14) 1 d . U P A 1
F11 F 0.2579(10) 0.7495(8) -0.0259(8) 0.107(4) Uani 0.587(14) 1 d . U P A 1
F12 F 0.3697(16) 0.8521(11) 0.0186(10) 0.108(5) Uani 0.587(14) 1 d . U P A 1
F13 F 0.2716(8) 0.7787(6) 0.1804(8) 0.099(4) Uani 0.587(14) 1 d . U P A 1
F14 F 0.1676(11) 0.7249(10) 0.0844(10) 0.142(6) Uani 0.587(14) 1 d . U P A 1
F15 F 0.1483(9) 0.8372(8) 0.1833(7) 0.114(5) Uani 0.587(14) 1 d . U P A 1
F16 F 0.1374(11) 0.8390(11) 0.0258(9) 0.128(6) Uani 0.587(14) 1 d . U P A 1
F17 F 0.2438(10) 0.9197(7) 0.0296(7) 0.120(4) Uani 0.587(14) 1 d . U P A 1
F18 F 0.1693(11) 0.9449(8) 0.1414(9) 0.088(3) Uani 0.587(14) 1 d . U P A 1
C72D C 0.2935(17) 0.8464(15) 0.0248(13) 0.092(6) Uani 0.413(14) 1 d . U P A 2
C73D C 0.1712(14) 0.8711(12) 0.1138(14) 0.086(5) Uani 0.413(14) 1 d . U P A 2
C74D C 0.2673(16) 0.7658(14) 0.1062(14) 0.097(6) Uani 0.413(14) 1 d . U P A 2
F10D F 0.3754(18) 0.8293(18) 0.0322(15) 0.120(9) Uani 0.413(14) 1 d . U P A 2
F11D F 0.289(2) 0.897(2) 0.0097(18) 0.199(13) Uani 0.413(14) 1 d . U P A 2
F12D F 0.2543(19) 0.7805(14) -0.0356(12) 0.128(7) Uani 0.413(14) 1 d . U P A 2
F13D F 0.1189(13) 0.8238(11) 0.0538(11) 0.100(6) Uani 0.413(14) 1 d . U P A 2
F14D F 0.1330(19) 0.859(2) 0.1605(19) 0.168(11) Uani 0.413(14) 1 d . U P A 2
F15D F 0.182(2) 0.9541(19) 0.1163(18) 0.136(11) Uani 0.413(14) 1 d . U P A 2
F16D F 0.2009(14) 0.7151(11) 0.0611(14) 0.120(7) Uani 0.413(14) 1 d . U P A 2
F17D F 0.3204(17) 0.7370(14) 0.0883(17) 0.153(9) Uani 0.413(14) 1 d . U P A 2
F18D F 0.227(2) 0.7840(18) 0.187(2) 0.180(12) Uani 0.413(14) 1 d . U P A 2
C17 C 0.7749(3) 0.5575(3) -0.0069(3) 0.0441(10) Uani 1 1 d . . . . .
H17 H 0.783156 0.577748 -0.044892 0.053 Uiso 1 1 calc R U . . .
N10 N 0.7746(2) 0.56242(18) 0.26433(19) 0.0322(7) Uani 1 1 d . . . . .
C83D C 0.542(2) 0.492(2) 0.501(2) 0.105(8) Uani 0.25 1 d . U P B -1
C84D C 0.393(2) 0.453(2) 0.435(2) 0.107(9) Uani 0.25 1 d . U P B -1
C18 C 0.3782(3) 0.5109(3) 0.2201(3) 0.0459(10) Uani 1 1 d . . . . .
C22 C 0.2372(4) 0.5491(5) 0.2382(4) 0.0684(16) Uani 1 1 d . . . . .
C23 C 0.3219(3) 0.5608(3) 0.2209(3) 0.0509(11) Uani 1 1 d . . . . .
H23 H 0.341457 0.605019 0.209233 0.061 Uiso 1 1 calc R U . . .
C24 C 0.1799(6) 0.6067(7) 0.2393(5) 0.125(4) Uani 1 1 d . . . . .
H24A H 0.128527 0.575808 0.203851 0.187 Uiso 1 1 calc R U . . .
H24B H 0.209881 0.645226 0.221682 0.187 Uiso 1 1 calc R U . . .
H24C H 0.163932 0.636754 0.293112 0.187 Uiso 1 1 calc R U . . .
C19 C 0.2770(9) 0.4500(9) 0.2865(11) 0.065(4) Uani 0.474(15) 1 d . U P C 1
C20 C 0.3573(9) 0.4634(9) 0.2625(10) 0.052(3) Uani 0.474(15) 1 d . U P C 1
H20 H 0.400892 0.440050 0.274806 0.063 Uiso 0.474(15) 1 calc R U P C 1
C21 C 0.2142(10) 0.4890(9) 0.2719(11) 0.058(4) Uani 0.474(15) 1 d . U P C 1
H21 H 0.157174 0.477458 0.283288 0.069 Uiso 0.474(15) 1 calc R U P C 1
C25 C 0.2583(13) 0.3922(14) 0.3244(16) 0.113(7) Uani 0.474(15) 1 d . U P C 1
H25A H 0.200416 0.361178 0.306408 0.170 Uiso 0.474(15) 1 calc R U P C 1
H25B H 0.263186 0.423950 0.381985 0.170 Uiso 0.474(15) 1 calc R U P C 1
H25C H 0.299240 0.354587 0.309144 0.170 Uiso 0.474(15) 1 calc R U P C 1
C19D C 0.3398(9) 0.4405(8) 0.2232(10) 0.062(3) Uani 0.526(15) 1 d . U P C 2
H19D H 0.372353 0.399438 0.216576 0.074 Uiso 0.526(15) 1 calc R U P C 2
C20D C 0.2531(9) 0.4290(9) 0.2362(11) 0.083(4) Uani 0.526(15) 1 d . U P C 2
C21D C 0.2045(12) 0.4876(12) 0.2358(11) 0.082(5) Uani 0.526(15) 1 d . U P C 2
H21D H 0.144180 0.475955 0.233479 0.099 Uiso 0.526(15) 1 calc R U P C 2
C25D C 0.2177(13) 0.3527(11) 0.2485(16) 0.138(8) Uani 0.526(15) 1 d . U P C 2
H25D H 0.158306 0.332642 0.226399 0.207 Uiso 0.526(15) 1 calc R U P C 2
H25E H 0.220842 0.367631 0.305058 0.207 Uiso 0.526(15) 1 calc R U P C 2
H25F H 0.251740 0.309966 0.221737 0.207 Uiso 0.526(15) 1 calc R U P C 2
C26 C 0.7269(3) 0.7320(3) 0.0542(3) 0.0413(10) Uani 1 1 d . . . . .
C27 C 0.8070(3) 0.7442(3) 0.0294(4) 0.0585(13) Uani 1 1 d . . . . .
H27 H 0.848004 0.713995 0.034153 0.070 Uiso 1 1 calc R U . . .
F28 F 0.4270(5) 1.0321(3) 0.1061(3) 0.145(2) Uani 1 1 d . U . . .
C28 C 0.8304(4) 0.7988(4) -0.0022(4) 0.0695(17) Uani 1 1 d . . . . .
F29 F 0.5387(5) 1.0413(5) 0.1638(4) 0.170(3) Uani 1 1 d . U . . .
C29 C 0.7709(4) 0.8420(3) -0.0094(3) 0.0633(15) Uani 1 1 d . . . . .
H29 H 0.785312 0.877896 -0.032609 0.076 Uiso 1 1 calc R U . . .
F30 F 0.5137(4) 1.1411(3) 0.1449(3) 0.1228(17) Uani 1 1 d . U . . .
C30 C 0.6909(4) 0.8348(3) 0.0162(3) 0.0497(11) Uani 1 1 d . . . . .
F33 F 0.3419(5) 1.1990(5) 0.3068(5) 0.123(3) Uani 0.759(13) 1 d D U P D 1
F31 F 0.2990(5) 1.0923(5) 0.1943(8) 0.135(5) Uani 0.759(13) 1 d . U P D 1
F31D F 0.3329(15) 1.0771(16) 0.1403(11) 0.102(8) Uani 0.241(13) 1 d . U P D 2
F33D F 0.2887(13) 1.1315(16) 0.2634(15) 0.092(7) Uani 0.241(13) 1 d . U P D 2
C31 C 0.6707(3) 0.7798(3) 0.0481(2) 0.0405(9) Uani 1 1 d . . . . .
H31 H 0.615840 0.774939 0.066443 0.049 Uiso 1 1 calc R U . . .
F32 F 0.3703(4) 1.1974(3) 0.2005(4) 0.134(2) Uani 1 1 d . U . . .
C32 C 0.6275(4) 0.8846(4) 0.0120(4) 0.0654(15) Uani 1 1 d . . . . .
H32A H 0.655369 0.927045 -0.001543 0.098 Uiso 1 1 calc R U . . .
H32B H 0.604107 0.909925 0.063325 0.098 Uiso 1 1 calc R U . . .
H32C H 0.581298 0.849367 -0.028472 0.098 Uiso 1 1 calc R U . . .
C33 C 0.9187(5) 0.8103(6) -0.0282(7) 0.124(4) Uani 1 1 d . . . . .
H33A H 0.923239 0.764374 -0.079295 0.186 Uiso 1 1 calc R U . . .
H33B H 0.960909 0.812898 0.011071 0.186 Uiso 1 1 calc R U . . .
H33C H 0.929071 0.861138 -0.033373 0.186 Uiso 1 1 calc R U . . .
F34 F 0.4843(5) 1.2034(3) 0.3757(3) 0.149(3) Uani 1 1 d . U . . .
C34 C 1.0318(2) 0.5797(2) 0.4213(2) 0.0336(8) Uani 1 1 d . . . . .
F35 F 0.5138(4) 1.2524(3) 0.2962(4) 0.154(2) Uani 1 1 d . U . . .
C35 C 1.0900(3) 0.5639(3) 0.4658(3) 0.0383(9) Uani 1 1 d . . . . .
H35 H 1.127951 0.607933 0.505678 0.046 Uiso 1 1 calc R U . . .
F36 F 0.5816(4) 1.1585(5) 0.2978(6) 0.193(3) Uani 1 1 d . U . . .
C36 C 1.0930(3) 0.4849(3) 0.4526(3) 0.0401(9) Uani 1 1 d . . . . .
H36 H 1.131800 0.474229 0.483707 0.048 Uiso 1 1 calc R U . . .
C37 C 1.0389(3) 0.4224(3) 0.3936(2) 0.0376(9) Uani 1 1 d . . . . .
H37 H 1.040825 0.367919 0.383753 0.045 Uiso 1 1 calc R U . . .
C38 C 0.9817(3) 0.4367(2) 0.3481(2) 0.0352(9) Uani 1 1 d . . . . .
C42 C 0.7937(3) 0.6457(3) 0.4760(3) 0.0414(10) Uani 1 1 d . . . . .
H42 H 0.736080 0.620338 0.458123 0.050 Uiso 1 1 calc R U . . .
C43 C 0.8215(3) 0.7017(3) 0.5524(3) 0.0485(11) Uani 1 1 d . . . . .
H43 H 0.788392 0.721860 0.596346 0.058 Uiso 1 1 calc R U . . .
C44 C 0.9076(3) 0.7218(3) 0.5510(3) 0.0427(10) Uani 1 1 d . . . . .
H44 H 0.945477 0.759184 0.595338 0.051 Uiso 1 1 calc R U . . .
C39 C 0.9583(3) 0.6694(3) 0.2522(3) 0.0454(10) Uani 1 1 d . . . . .
H39 H 0.924605 0.647297 0.203326 0.055 Uiso 1 1 calc R U . . .
C40 C 1.0197(3) 0.7391(3) 0.2809(3) 0.0522(12) Uani 1 1 d . . . . .
H40 H 1.036564 0.773055 0.256029 0.063 Uiso 1 1 calc R U . . .
C41 C 1.0510(3) 0.7488(3) 0.3531(3) 0.0493(11) Uani 1 1 d . . . . .
H41 H 1.093766 0.791976 0.387839 0.059 Uiso 1 1 calc R U . . .
C45 C 0.7176(3) 0.4408(3) 0.3564(4) 0.0571(13) Uani 1 1 d . . . . .
H45 H 0.680389 0.479259 0.367537 0.068 Uiso 1 1 calc R U . . .
C46 C 0.7029(4) 0.3745(4) 0.3717(4) 0.0674(15) Uani 1 1 d . . . . .
H46 H 0.655873 0.358956 0.395506 0.081 Uiso 1 1 calc R U . . .
C47 C 0.7710(3) 0.3357(3) 0.3451(3) 0.0574(13) Uani 1 1 d . . . . .
H47 H 0.779674 0.287160 0.347409 0.069 Uiso 1 1 calc R U . . .
C48 C 0.9279(3) 0.4504(3) 0.1384(3) 0.0490(11) Uani 1 1 d . . . . .
H48 H 0.928319 0.493826 0.124545 0.059 Uiso 1 1 calc R U . . .
C49 C 0.9506(4) 0.3763(4) 0.0909(3) 0.0628(14) Uani 1 1 d . . . . .
H49 H 0.969200 0.358764 0.039311 0.075 Uiso 1 1 calc R U . . .
C50 C 0.9404(4) 0.3331(3) 0.1344(3) 0.0599(14) Uani 1 1 d . . . . .
H50 H 0.950600 0.278966 0.117308 0.072 Uiso 1 1 calc R U . . .
C51 C 1.0994(3) 0.7411(3) 0.4975(3) 0.0440(10) Uani 1 1 d . . . . .
C52 C 1.0943(4) 0.8176(3) 0.5578(3) 0.0580(13) Uani 1 1 d . . . . .
H52 H 1.039811 0.831555 0.571639 0.070 Uiso 1 1 calc R U . . .
C53 C 1.1672(4) 0.8748(3) 0.5988(3) 0.0657(15) Uani 1 1 d . . . . .
C54 C 1.2464(4) 0.8552(3) 0.5774(3) 0.0639(15) Uani 1 1 d . . . . .
H54 H 1.296044 0.893009 0.606046 0.077 Uiso 1 1 calc R U . . .
C55 C 1.2549(3) 0.7816(3) 0.5151(3) 0.0547(12) Uani 1 1 d . . . . .
C56 C 1.1815(3) 0.7259(3) 0.4771(3) 0.0465(10) Uani 1 1 d . . . . .
H56 H 1.187168 0.674797 0.434970 0.056 Uiso 1 1 calc R U . . .
C57 C 1.3415(4) 0.7617(4) 0.4882(4) 0.0751(17) Uani 1 1 d . . . . .
H57A H 1.341444 0.745068 0.431329 0.113 Uiso 1 1 calc R U . . .
H57B H 1.353649 0.717187 0.499044 0.113 Uiso 1 1 calc R U . . .
H57C H 1.385265 0.809997 0.516645 0.113 Uiso 1 1 calc R U . . .
C58 C 1.1578(6) 0.9576(4) 0.6638(5) 0.106(3) Uani 1 1 d . . . . .
H58A H 1.192981 1.000512 0.655000 0.158 Uiso 1 1 calc R U . . .
H58B H 1.176191 0.961528 0.715058 0.158 Uiso 1 1 calc R U . . .
H58C H 1.097957 0.964329 0.663321 0.158 Uiso 1 1 calc R U . . .
C59 C 0.9241(4) 0.2701(3) 0.2501(3) 0.0526(12) Uani 1 1 d . . . . .
C60 C 0.8534(4) 0.2073(3) 0.2145(4) 0.0694(16) Uani 1 1 d . . . . .
H60 H 0.798707 0.221775 0.214002 0.083 Uiso 1 1 calc R U . . .
C61 C 0.8600(5) 0.1251(4) 0.1798(4) 0.085(2) Uani 1 1 d . . . . .
C62 C 0.9385(6) 0.1049(4) 0.1797(4) 0.085(2) Uani 1 1 d . . . . .
H62 H 0.943356 0.048874 0.156734 0.102 Uiso 1 1 calc R U . . .
C63 C 1.0124(5) 0.1632(4) 0.2119(4) 0.0718(17) Uani 1 1 d . . . . .
C64 C 1.0026(4) 0.2453(3) 0.2470(3) 0.0566(13) Uani 1 1 d . . . . .
H64 H 1.052018 0.285928 0.269649 0.068 Uiso 1 1 calc R U . . .
C65 C 1.0995(5) 0.1407(5) 0.2104(4) 0.092(2) Uani 1 1 d . . . . .
H65A H 1.099429 0.086811 0.166323 0.138 Uiso 1 1 calc R U . . .
H65B H 1.114357 0.139490 0.260152 0.138 Uiso 1 1 calc R U . . .
H65C H 1.141455 0.181156 0.203747 0.138 Uiso 1 1 calc R U . . .
C66 C 0.7803(7) 0.0604(4) 0.1431(7) 0.132(4) Uani 1 1 d . . . . .
H66A H 0.755625 0.064987 0.098023 0.198 Uiso 1 1 calc R U . . .
H66B H 0.738680 0.068444 0.182538 0.198 Uiso 1 1 calc R U . . .
H66C H 0.795533 0.006168 0.125238 0.198 Uiso 1 1 calc R U . . .
C67 C 0.2400(3) 1.0153(3) 0.3875(3) 0.0530(12) Uani 1 1 d . . . . .
C68 C 0.1481(5) 1.0261(6) 0.3785(5) 0.092(2) Uani 1 1 d . . . . .
C69 C 0.2947(5) 1.0962(4) 0.4493(3) 0.0697(16) Uani 1 1 d . . . . .
C70 C 0.2421(5) 0.9478(4) 0.4158(4) 0.0778(18) Uani 1 1 d . . . . .
C71 C 0.2610(4) 0.8512(3) 0.1064(3) 0.0602(14) Uani 1 1 d D . . . .
C75 C 0.4892(4) 0.8936(3) 0.2974(3) 0.0505(12) Uani 1 1 d . . . . .
C79 C 0.4385(4) 1.1162(3) 0.2437(3) 0.0517(12) Uani 1 1 d . . . . .
C80 C 0.4867(5) 1.0852(6) 0.1669(5) 0.093(2) Uani 1 1 d . . . . .
C81 C 0.3605(6) 1.1485(5) 0.2293(5) 0.088(2) Uani 1 1 d D . . . .
C82 C 0.5031(8) 1.1847(5) 0.3103(6) 0.122(3) Uani 1 1 d . . . . .
C84 C 0.4959(12) 0.4462(10) 0.4291(11) 0.098(4) Uani 0.5 1 d . U P . .
C76D C 0.466(2) 0.840(2) 0.351(2) 0.102(8) Uani 0.296(11) 1 d . U P E 2
C77D C 0.5552(18) 0.9634(17) 0.3422(18) 0.085(7) Uani 0.296(11) 1 d . U P E 2
C78D C 0.5082(18) 0.8338(18) 0.2155(16) 0.086(7) Uani 0.296(11) 1 d . U P E 2
F19D F 0.5827(13) 0.8169(11) 0.2191(12) 0.084(5) Uani 0.296(11) 1 d . U P E 2
F20D F 0.496(2) 0.8602(17) 0.165(2) 0.066(6) Uani 0.296(11) 1 d . U P E 2
F21D F 0.4660(16) 0.7632(16) 0.1919(18) 0.069(6) Uani 0.296(11) 1 d . U P E 2
F22D F 0.5435(19) 1.0022(17) 0.4115(17) 0.087(7) Uani 0.296(11) 1 d . U P E 2
F23D F 0.4640(17) 0.8906(17) 0.4212(16) 0.109(8) Uani 0.296(11) 1 d . U P E 2
F24D F 0.4084(12) 0.7919(9) 0.3185(13) 0.061(5) Uani 0.296(11) 1 d . U P E 2
F25D F 0.5353(18) 0.7956(16) 0.3355(17) 0.120(8) Uani 0.296(11) 1 d . U P E 2
F26D F 0.6246(15) 0.9451(10) 0.3753(15) 0.059(4) Uani 0.296(11) 1 d . U P E 2
F27D F 0.5879(16) 0.9964(14) 0.2831(18) 0.067(6) Uani 0.296(11) 1 d . U P E 2
F19 F 0.5338(7) 1.0254(5) 0.4039(5) 0.074(2) Uani 0.704(11) 1 d . U P E 1
F20 F 0.4999(6) 0.9179(6) 0.4302(5) 0.083(2) Uani 0.704(11) 1 d . U P E 1
F21 F 0.6131(9) 0.9270(10) 0.3824(8) 0.136(5) Uani 0.704(11) 1 d . U P E 1
F22 F 0.3950(12) 0.7890(9) 0.3095(11) 0.175(7) Uani 0.704(11) 1 d . U P E 1
F23 F 0.5376(9) 0.7777(6) 0.2923(6) 0.135(4) Uani 0.704(11) 1 d . U P E 1
F24 F 0.4408(10) 0.7581(10) 0.1983(11) 0.130(6) Uani 0.704(11) 1 d . U P E 1
F25 F 0.6147(6) 0.8608(7) 0.2233(5) 0.100(3) Uani 0.704(11) 1 d . U P E 1
F26 F 0.5141(10) 0.8894(8) 0.1713(9) 0.079(3) Uani 0.704(11) 1 d . U P E 1
F27 F 0.5941(10) 0.9751(10) 0.2650(10) 0.118(5) Uani 0.704(11) 1 d . U P E 1
C76 C 0.5372(6) 0.9409(7) 0.3802(5) 0.065(2) Uani 0.704(11) 1 d . U P E 1
C77 C 0.4697(8) 0.8028(6) 0.2748(6) 0.081(3) Uani 0.704(11) 1 d . U P E 1
C78 C 0.5538(6) 0.9046(7) 0.2380(5) 0.066(2) Uani 0.704(11) 1 d . U P E 1
C83 C 0.4690(13) 0.4216(11) 0.4781(11) 0.106(5) Uani 0.5 1 d . U P B 1
C85 C 0.5273(11) 0.5201(11) 0.4425(10) 0.095(4) Uani 0.5 1 d . U P B 1

loop_
_atom_site_aniso_label
_atom_site_aniso_U_11
_atom_site_aniso_U_22
_atom_site_aniso_U_33
_atom_site_aniso_U_23
_atom_site_aniso_U_13
_atom_site_aniso_U_12
Mo1 0.02935(17) 0.02535(16) 0.03284(16) 0.01083(12) 0.00363(13) 0.00569(12)
Al1 0.0455(7) 0.0268(5) 0.0365(6) 0.0104(5) -0.0024(5) 0.0061(5)
F1 0.053(2) 0.137(4) 0.160(5) 0.048(4) 0.001(3) -0.001(3)
O1 0.054(2) 0.0514(19) 0.0553(19) 0.0186(16) 0.0087(17) 0.0168(16)
N1 0.0309(17) 0.0253(15) 0.0332(16) 0.0108(13) 0.0076(14) 0.0061(13)
N2 0.0344(18) 0.0299(16) 0.0453(19) 0.0174(15) 0.0033(16) 0.0058(14)
C1 0.032(2) 0.0255(17) 0.0339(19) 0.0110(15) 0.0057(16) 0.0078(15)
B1 0.031(2) 0.040(2) 0.047(3) 0.022(2) 0.005(2) 0.0047(19)
Mo2 0.02745(17) 0.03210(17) 0.04144(18) 0.01874(14) 0.00423(14) 0.00634(13)
F2 0.097(3) 0.174(5) 0.120(4) 0.058(4) 0.053(3) 0.075(3)
O2 0.067(2) 0.056(2) 0.0443(18) 0.0047(16) -0.0147(18) 0.0041(18)
N3 0.0338(18) 0.0347(17) 0.050(2) 0.0230(16) 0.0022(16) 0.0007(14)
C2 0.034(2) 0.0285(19) 0.041(2) 0.0110(16) 0.0041(18) 0.0058(16)
B2 0.035(2) 0.033(2) 0.039(2) 0.0168(19) 0.008(2) 0.0095(19)
F3 0.098(3) 0.153(4) 0.116(3) 0.073(3) 0.017(3) 0.070(3)
O3 0.055(2) 0.0537(19) 0.0574(19) 0.0252(16) 0.0050(17) 0.0238(16)
N4 0.0343(18) 0.0384(18) 0.0362(17) 0.0163(15) 0.0053(15) 0.0093(14)
N5 0.0303(18) 0.054(2) 0.0385(18) 0.0227(16) 0.0095(15) 0.0087(16)
N8 0.0320(17) 0.0298(16) 0.0353(17) 0.0118(13) 0.0043(14) 0.0077(13)
C3 0.043(2) 0.032(2) 0.034(2) 0.0086(16) -0.0016(18) 0.0082(17)
B3 0.036(3) 0.032(2) 0.046(3) 0.017(2) 0.005(2) 0.0055(19)
F4 0.138(4) 0.096(3) 0.057(2) 0.0176(19) 0.023(2) 0.037(3)
O4 0.084(3) 0.0447(19) 0.064(2) 0.0303(17) -0.002(2) -0.0027(18)
C4 0.042(2) 0.0286(18) 0.0327(19) 0.0113(15) 0.0014(18) 0.0081(16)
B4 0.047(3) 0.032(2) 0.050(3) 0.016(2) 0.001(2) 0.010(2)
F5 0.135(4) 0.0432(17) 0.102(3) 0.0231(18) 0.004(3) 0.031(2)
C5 0.039(2) 0.0248(17) 0.0337(19) 0.0105(15) 0.0085(17) 0.0104(16)
F6 0.076(2) 0.064(2) 0.072(2) 0.0157(16) -0.0089(19) 0.0026(17)
N9 0.0345(18) 0.0340(17) 0.0391(17) 0.0164(14) 0.0079(15) 0.0087(14)
C9 0.044(3) 0.061(3) 0.035(2) 0.016(2) 0.004(2) 0.015(2)
F7 0.101(3) 0.083(2) 0.091(3) 0.056(2) 0.010(2) 0.028(2)
N6 0.0323(18) 0.0278(16) 0.0385(17) 0.0119(14) 0.0019(15) 0.0021(13)
N7 0.0338(18) 0.0258(15) 0.0454(19) 0.0155(14) 0.0054(15) 0.0059(13)
C10 0.058(4) 0.128(6) 0.034(3) 0.012(3) 0.012(3) 0.025(4)
F8 0.122(4) 0.058(2) 0.141(4) 0.048(2) 0.001(3) -0.014(2)
C11 0.042(3) 0.115(5) 0.043(3) 0.027(3) 0.016(2) 0.018(3)
F9 0.134(4) 0.149(4) 0.145(4) 0.108(4) 0.068(3) 0.039(3)
C6 0.054(3) 0.033(2) 0.055(3) 0.022(2) 0.007(2) 0.011(2)
N11 0.0323(17) 0.0302(16) 0.0381(17) 0.0162(14) 0.0093(15) 0.0072(13)
N12 0.0342(18) 0.0370(18) 0.0439(19) 0.0214(15) 0.0061(16) 0.0071(15)
C7 0.061(3) 0.036(2) 0.075(3) 0.026(2) 0.004(3) 0.002(2)
N13 0.0311(18) 0.0340(17) 0.052(2) 0.0224(16) 0.0063(16) 0.0030(14)
C8 0.048(3) 0.043(2) 0.061(3) 0.027(2) -0.003(2) -0.006(2)
N14 0.0323(18) 0.0355(17) 0.0444(19) 0.0207(15) 0.0058(16) 0.0094(14)
N15 0.0380(19) 0.0316(16) 0.0433(18) 0.0178(15) 0.0067(16) 0.0107(14)
N18 0.0346(19) 0.0388(18) 0.046(2) 0.0168(16) 0.0014(16) 0.0104(15)
C12 0.049(3) 0.035(2) 0.040(2) 0.0085(18) -0.004(2) 0.0051(19)
C13 0.059(3) 0.029(2) 0.062(3) 0.009(2) -0.013(3) -0.001(2)
C14 0.051(3) 0.029(2) 0.060(3) 0.021(2) 0.001(2) 0.0029(19)
N19 0.042(2) 0.0359(18) 0.045(2) 0.0115(16) -0.0026(17) 0.0113(16)
C15 0.037(2) 0.032(2) 0.040(2) 0.0092(17) 0.0029(18) 0.0116(17)
N16 0.0325(19) 0.0373(18) 0.059(2) 0.0229(17) 0.0019(17) 0.0014(15)
N17 0.039(2) 0.0339(18) 0.060(2) 0.0242(17) -0.0062(18) -0.0021(15)
C16 0.049(3) 0.045(2) 0.038(2) 0.0083(19) 0.010(2) 0.018(2)
C72 0.087(7) 0.077(7) 0.064(6) 0.009(5) 0.004(6) 0.011(6)
C73 0.114(9) 0.088(7) 0.085(7) 0.037(6) 0.003(7) -0.018(6)
C74 0.083(7) 0.078(7) 0.093(7) 0.026(6) -0.002(6) 0.019(6)
F10 0.107(7) 0.089(6) 0.097(6) 0.013(5) 0.011(5) 0.057(5)
F11 0.112(7) 0.083(7) 0.065(7) -0.022(5) -0.015(5) 0.024(6)
F12 0.138(12) 0.104(8) 0.065(5) 0.023(5) 0.016(6) 0.014(7)
F13 0.117(8) 0.068(5) 0.119(7) 0.058(5) -0.033(6) -0.017(5)
F14 0.155(12) 0.084(8) 0.119(8) 0.011(6) -0.001(8) -0.058(8)
F15 0.093(8) 0.116(7) 0.088(6) 0.022(5) 0.023(6) -0.035(6)
F16 0.091(9) 0.147(10) 0.123(9) 0.044(7) -0.057(7) 0.011(7)
F17 0.158(10) 0.120(7) 0.107(7) 0.081(6) -0.040(7) 0.000(7)
F18 0.090(6) 0.059(5) 0.106(7) 0.022(5) -0.010(5) 0.037(4)
C72D 0.093(9) 0.082(9) 0.086(9) 0.024(7) -0.010(8) 0.019(8)
C73D 0.080(9) 0.075(8) 0.083(9) 0.020(7) -0.008(7) 0.007(7)
C74D 0.090(9) 0.087(9) 0.096(9) 0.027(7) -0.012(8) 0.011(8)
F10D 0.086(10) 0.147(17) 0.091(12) 0.014(9) 0.026(9) 0.041(11)
F11D 0.22(2) 0.22(2) 0.169(17) 0.101(15) -0.018(14) 0.012(15)
F12D 0.180(14) 0.107(14) 0.052(6) -0.001(8) -0.037(7) 0.019(12)
F13D 0.080(9) 0.080(8) 0.102(11) 0.005(7) -0.036(8) 0.018(6)
F14D 0.116(13) 0.198(19) 0.162(18) 0.062(13) -0.004(12) 0.004(12)
F15D 0.142(16) 0.102(12) 0.168(19) 0.056(11) -0.018(13) 0.050(10)
F16D 0.134(13) 0.040(5) 0.154(15) 0.022(8) -0.042(11) 0.000(7)
F17D 0.148(15) 0.106(10) 0.180(17) 0.028(11) -0.004(12) 0.069(11)
F18D 0.20(2) 0.168(16) 0.189(17) 0.116(14) -0.014(16) -0.025(14)
C17 0.044(3) 0.052(3) 0.038(2) 0.019(2) 0.013(2) 0.016(2)
N10 0.0299(17) 0.0286(16) 0.0366(17) 0.0132(14) 0.0064(14) 0.0046(13)
C83D 0.112(11) 0.103(11) 0.108(11) 0.053(8) 0.019(9) 0.019(8)
C84D 0.103(12) 0.115(12) 0.104(11) 0.053(9) 0.013(9) 0.006(9)
C18 0.032(2) 0.049(2) 0.060(3) 0.027(2) 0.007(2) 0.0043(19)
C22 0.048(3) 0.089(4) 0.060(3) 0.020(3) 0.006(3) 0.032(3)
C23 0.051(3) 0.058(3) 0.047(2) 0.022(2) 0.013(2) 0.020(2)
C24 0.112(6) 0.230(11) 0.077(5) 0.078(6) 0.047(5) 0.124(8)
C19 0.051(6) 0.073(6) 0.088(7) 0.050(6) 0.022(6) 0.014(5)
C20 0.043(6) 0.060(6) 0.066(7) 0.038(5) 0.016(5) 0.011(5)
C21 0.033(6) 0.070(6) 0.080(7) 0.043(6) 0.023(6) 0.008(4)
C25 0.099(11) 0.124(12) 0.168(15) 0.108(12) 0.052(11) 0.024(9)
C19D 0.049(6) 0.053(6) 0.075(7) 0.021(5) 0.027(6) 0.005(4)
C20D 0.060(6) 0.075(6) 0.093(7) 0.024(5) 0.036(6) -0.005(5)
C21D 0.051(6) 0.094(8) 0.081(8) 0.020(6) 0.017(7) 0.007(6)
C25D 0.110(12) 0.105(11) 0.182(16) 0.057(10) 0.079(11) -0.015(8)
C26 0.046(3) 0.039(2) 0.043(2) 0.0197(18) 0.013(2) 0.0100(19)
C27 0.055(3) 0.059(3) 0.082(4) 0.046(3) 0.030(3) 0.023(2)
F28 0.216(7) 0.109(4) 0.078(3) 0.025(3) 0.025(4) -0.007(4)
C28 0.070(4) 0.066(3) 0.095(4) 0.052(3) 0.043(3) 0.023(3)
F29 0.210(7) 0.225(7) 0.156(5) 0.122(5) 0.098(5) 0.144(6)
C29 0.085(4) 0.058(3) 0.067(3) 0.043(3) 0.031(3) 0.019(3)
F30 0.136(4) 0.141(4) 0.132(4) 0.099(4) 0.048(3) 0.017(3)
C30 0.072(3) 0.040(2) 0.041(2) 0.0208(19) 0.007(2) 0.013(2)
F33 0.151(7) 0.102(5) 0.150(6) 0.067(5) 0.090(5) 0.080(5)
F31 0.088(5) 0.094(5) 0.203(11) 0.049(6) -0.056(7) 0.019(4)
F31D 0.104(13) 0.156(15) 0.065(9) 0.075(10) -0.011(9) -0.002(11)
F33D 0.087(11) 0.110(15) 0.125(13) 0.082(11) 0.036(10) 0.056(10)
C31 0.051(3) 0.036(2) 0.035(2) 0.0168(17) 0.0102(19) 0.0093(19)
F32 0.179(5) 0.126(4) 0.158(5) 0.105(4) 0.027(4) 0.072(4)
C32 0.080(4) 0.059(3) 0.072(3) 0.041(3) 0.005(3) 0.017(3)
C33 0.096(6) 0.142(8) 0.208(11) 0.133(8) 0.093(7) 0.056(5)
F34 0.222(7) 0.110(4) 0.058(2) 0.012(2) -0.016(3) -0.049(4)
C34 0.0265(19) 0.035(2) 0.040(2) 0.0168(17) 0.0072(17) 0.0043(16)
F35 0.202(6) 0.073(3) 0.161(5) 0.056(3) -0.037(4) -0.057(3)
C35 0.031(2) 0.038(2) 0.042(2) 0.0161(18) 0.0030(18) 0.0029(17)
F36 0.099(4) 0.189(7) 0.286(10) 0.111(7) -0.042(5) -0.003(4)
C36 0.036(2) 0.049(2) 0.046(2) 0.029(2) 0.0046(19) 0.0140(19)
C37 0.041(2) 0.037(2) 0.041(2) 0.0212(18) 0.0103(19) 0.0123(18)
C38 0.031(2) 0.035(2) 0.043(2) 0.0187(17) 0.0081(18) 0.0077(16)
C42 0.034(2) 0.051(2) 0.051(2) 0.030(2) 0.014(2) 0.0181(19)
C43 0.055(3) 0.049(3) 0.052(3) 0.027(2) 0.021(2) 0.028(2)
C44 0.050(3) 0.037(2) 0.047(2) 0.0211(19) 0.010(2) 0.0144(19)
C39 0.042(2) 0.052(3) 0.056(3) 0.035(2) 0.008(2) 0.013(2)
C40 0.050(3) 0.053(3) 0.069(3) 0.043(3) 0.011(3) 0.005(2)
C41 0.042(3) 0.039(2) 0.071(3) 0.030(2) 0.010(2) 0.0017(19)
C45 0.038(3) 0.055(3) 0.080(4) 0.034(3) 0.014(3) 0.002(2)
C46 0.047(3) 0.065(3) 0.096(4) 0.044(3) 0.017(3) -0.002(3)
C47 0.056(3) 0.043(3) 0.074(3) 0.032(2) -0.001(3) -0.005(2)
C48 0.046(3) 0.058(3) 0.045(2) 0.022(2) 0.002(2) 0.018(2)
C49 0.075(4) 0.072(3) 0.039(2) 0.017(2) 0.005(3) 0.031(3)
C50 0.074(4) 0.052(3) 0.046(3) 0.011(2) -0.002(3) 0.027(3)
C51 0.048(3) 0.035(2) 0.048(2) 0.0192(19) 0.002(2) 0.0020(19)
C52 0.063(3) 0.035(2) 0.066(3) 0.017(2) 0.007(3) 0.001(2)
C53 0.086(4) 0.034(2) 0.063(3) 0.014(2) 0.006(3) -0.006(3)
C54 0.060(3) 0.055(3) 0.064(3) 0.025(3) -0.014(3) -0.017(3)
C55 0.049(3) 0.055(3) 0.056(3) 0.026(2) -0.004(2) -0.006(2)
C56 0.044(3) 0.043(2) 0.049(2) 0.020(2) 0.001(2) 0.000(2)
C57 0.041(3) 0.088(4) 0.086(4) 0.035(4) -0.004(3) -0.007(3)
C58 0.134(7) 0.044(3) 0.095(5) 0.001(3) 0.019(5) -0.012(4)
C59 0.065(3) 0.036(2) 0.055(3) 0.018(2) 0.002(2) 0.013(2)
C60 0.080(4) 0.036(3) 0.080(4) 0.018(3) -0.008(3) 0.004(3)
C61 0.109(6) 0.038(3) 0.091(5) 0.016(3) -0.015(4) 0.006(3)
C62 0.128(7) 0.035(3) 0.085(4) 0.018(3) -0.004(4) 0.023(4)
C63 0.106(5) 0.056(3) 0.060(3) 0.024(3) 0.008(3) 0.041(3)
C64 0.075(4) 0.046(3) 0.050(3) 0.019(2) 0.003(3) 0.023(3)
C65 0.127(6) 0.083(5) 0.076(4) 0.029(4) 0.014(4) 0.067(5)
C66 0.135(8) 0.045(4) 0.166(9) 0.013(5) -0.028(7) -0.019(4)
C67 0.057(3) 0.047(3) 0.056(3) 0.022(2) 0.015(2) 0.015(2)
C68 0.074(5) 0.114(6) 0.102(6) 0.053(5) 0.028(4) 0.045(5)
C69 0.097(5) 0.053(3) 0.056(3) 0.016(3) 0.019(3) 0.026(3)
C70 0.087(5) 0.070(4) 0.087(4) 0.045(4) 0.023(4) 0.010(3)
C71 0.066(4) 0.043(3) 0.051(3) 0.004(2) -0.016(3) 0.006(2)
C75 0.067(3) 0.044(2) 0.041(2) 0.014(2) 0.001(2) 0.027(2)
C79 0.064(3) 0.039(2) 0.052(3) 0.023(2) -0.006(2) 0.001(2)
C80 0.090(5) 0.115(6) 0.113(6) 0.079(6) 0.027(5) 0.042(5)
C81 0.097(6) 0.091(5) 0.107(6) 0.062(5) 0.030(5) 0.048(5)
C82 0.159(10) 0.076(5) 0.104(7) 0.029(5) -0.010(7) -0.020(6)
C84 0.114(8) 0.091(7) 0.111(8) 0.062(6) 0.008(7) 0.026(6)
C76D 0.105(11) 0.100(11) 0.098(11) 0.040(8) 0.009(8) 0.024(9)
C77D 0.083(10) 0.080(10) 0.088(10) 0.030(8) 0.000(8) 0.024(8)
C78D 0.084(10) 0.089(10) 0.083(10) 0.031(8) 0.001(8) 0.029(8)
F19D 0.070(10) 0.085(10) 0.082(9) 0.013(8) 0.010(8) 0.042(8)
F20D 0.056(10) 0.098(14) 0.039(7) 0.024(10) 0.003(7) 0.019(10)
F21D 0.069(9) 0.035(8) 0.068(10) -0.014(6) -0.011(7) 0.031(7)
F22D 0.096(10) 0.086(11) 0.071(8) 0.029(8) -0.001(7) 0.012(8)
F23D 0.116(15) 0.132(14) 0.062(10) 0.041(10) 0.000(11) -0.017(11)
F24D 0.067(8) 0.024(6) 0.095(10) 0.029(6) -0.018(7) 0.012(6)
F25D 0.130(13) 0.108(13) 0.156(16) 0.085(13) -0.035(13) 0.042(10)
F26D 0.048(7) 0.048(5) 0.073(8) 0.022(5) 0.002(6) 0.003(4)
F27D 0.041(8) 0.050(7) 0.108(14) 0.036(8) -0.018(9) 0.001(6)
F19 0.092(5) 0.043(4) 0.059(4) 0.000(3) -0.005(3) 0.006(3)
F20 0.094(6) 0.118(6) 0.046(3) 0.040(4) 0.006(4) 0.039(5)
F21 0.097(8) 0.230(12) 0.082(5) 0.057(7) -0.013(5) 0.068(8)
F22 0.237(14) 0.115(8) 0.167(11) 0.084(8) -0.006(10) -0.056(8)
F23 0.212(9) 0.099(5) 0.116(7) 0.045(5) -0.007(7) 0.100(6)
F24 0.178(13) 0.059(5) 0.102(7) -0.007(4) 0.014(8) 0.009(7)
F25 0.084(5) 0.156(8) 0.070(4) 0.043(5) 0.024(4) 0.074(5)
F26 0.081(7) 0.113(8) 0.049(4) 0.038(6) 0.012(5) 0.028(6)
F27 0.083(6) 0.146(12) 0.118(8) 0.055(8) 0.029(5) 0.006(7)
C76 0.069(5) 0.074(5) 0.052(4) 0.020(4) 0.011(4) 0.034(4)
C77 0.117(7) 0.055(5) 0.072(5) 0.024(4) 0.003(5) 0.027(5)
C78 0.060(5) 0.090(6) 0.052(4) 0.030(4) 0.009(4) 0.032(4)
C83 0.118(9) 0.097(8) 0.107(8) 0.047(7) 0.018(7) 0.021(7)
C85 0.099(8) 0.095(8) 0.102(8) 0.047(6) 0.006(6) 0.040(6)

loop_
_atom_type_symbol
_atom_type_description
_atom_type_scat_dispersion_real
_atom_type_scat_dispersion_imag
_atom_type_scat_source
C C 0.0181 0.0091 'International Tables Vol C Tables 4.2.6.8 and 6.1.1.4'
H H 0.0000 0.0000 'International Tables Vol C Tables 4.2.6.8 and 6.1.1.4'
Al Al 0.2130 0.2455 'International Tables Vol C Tables 4.2.6.8 and 6.1.1.4'
B B 0.0090 0.0039 'International Tables Vol C Tables 4.2.6.8 and 6.1.1.4'
F F 0.0727 0.0534 'International Tables Vol C Tables 4.2.6.8 and 6.1.1.4'
Mo Mo -0.0483 2.7339 'International Tables Vol C Tables 4.2.6.8 and 6.1.1.4'
N N 0.0311 0.0180 'International Tables Vol C Tables 4.2.6.8 and 6.1.1.4'
O O 0.0492 0.0322 'International Tables Vol C Tables 4.2.6.8 and 6.1.1.4'

loop_
_geom_angle_atom_site_label_1
_geom_angle_atom_site_label_2
_geom_angle_atom_site_label_3
_geom_angle
_geom_angle_site_symmetry_1
_geom_angle_site_symmetry_3
_geom_angle_publ_flag
N2 Mo1 N1 86.94(12) . . ?
N2 Mo1 N8 95.40(13) . . ?
N4 Mo1 N1 82.99(12) . . ?
N4 Mo1 N2 84.40(13) . . ?
N4 Mo1 N8 164.54(13) . . ?
N4 Mo1 N6 92.92(13) . . ?
N8 Mo1 N1 81.56(12) . . ?
N6 Mo1 N1 86.06(12) . . ?
N6 Mo1 N2 172.77(13) . . ?
N6 Mo1 N8 85.39(13) . . ?
N10 Mo1 N1 177.83(12) . . ?
N10 Mo1 N2 93.62(13) . . ?
N10 Mo1 N4 99.14(13) . . ?
N10 Mo1 N8 96.30(13) . . ?
N10 Mo1 N6 93.44(13) . . ?
O1 Al1 O2 108.2(2) . . ?
O1 Al1 O4 111.60(19) . . ?
O3 Al1 O1 108.79(18) . . ?
O3 Al1 O2 112.24(19) . . ?
O3 Al1 O4 107.8(2) . . ?
O4 Al1 O2 108.2(2) . . ?
C67 O1 Al1 149.5(4) . . ?
C1 N1 Mo1 118.5(2) . . ?
C1 N1 C5 121.1(3) . . ?
C5 N1 Mo1 118.7(3) . . ?
N3 N2 Mo1 122.2(2) . . ?
C6 N2 Mo1 130.8(3) . . ?
C6 N2 N3 106.7(3) . . ?
N1 C1 B1 118.7(3) . . ?
N1 C1 C2 119.4(4) . . ?
C2 C1 B1 121.7(4) . . ?
C1 B1 C18 116.8(4) . . ?
N3 B1 C1 105.8(3) . . ?
N3 B1 C18 112.6(4) . . ?
N5 B1 C1 109.5(3) . . ?
N5 B1 N3 106.4(3) . . ?
N5 B1 C18 105.3(4) . . ?
N12 Mo2 N11 86.95(12) . . ?
N12 Mo2 N14 84.40(13) . . ?
N12 Mo2 N18 92.94(14) . . ?
N12 Mo2 N16 172.90(14) . . ?
N14 Mo2 N11 83.44(12) . . ?
N18 Mo2 N11 80.95(13) . . ?
N18 Mo2 N14 164.28(13) . . ?
N18 Mo2 N16 86.49(14) . . ?
N16 Mo2 N11 85.97(13) . . ?
N16 Mo2 N14 94.23(14) . . ?
N10 Mo2 N11 178.70(13) . . ?
N10 Mo2 N12 94.14(13) . . ?
N10 Mo2 N14 97.37(13) . . ?
N10 Mo2 N18 98.27(13) . . ?
N10 Mo2 N16 92.94(14) . . ?
C71 O2 Al1 153.2(4) . . ?
N2 N3 B1 118.5(3) . . ?
C8 N3 N2 108.7(4) . . ?
C8 N3 B1 132.7(4) . . ?
C1 C2 H2 119.7 . . ?
C3 C2 C1 120.7(4) . . ?
C3 C2 H2 119.7 . . ?
N9 B2 C5 102.4(3) . . ?
N9 B2 C26 112.5(3) . . ?
N7 B2 C5 111.7(3) . . ?
N7 B2 N9 106.4(3) . . ?
N7 B2 C26 105.3(3) . . ?
C26 B2 C5 118.2(4) . . ?
C75 O3 Al1 153.2(4) . . ?
N5 N4 Mo1 119.5(2) . . ?
C9 N4 Mo1 133.5(3) . . ?
C9 N4 N5 106.9(3) . . ?
N4 N5 B1 122.5(3) . . ?
C11 N5 B1 128.5(4) . . ?
C11 N5 N4 108.7(4) . . ?
N9 N8 Mo1 121.6(2) . . ?
C15 N8 Mo1 131.5(3) . . ?
C15 N8 N9 106.7(3) . . ?
C2 C3 H3 120.5 . . ?
C2 C3 C4 119.0(4) . . ?
C4 C3 H3 120.5 . . ?
N13 B3 N15 105.5(3) . . ?
N13 B3 C34 112.7(3) . . ?
N13 B3 C51 105.9(3) . . ?
N15 B3 C34 103.5(3) . . ?
N15 B3 C51 115.8(4) . . ?
C51 B3 C34 113.4(4) . . ?
C79 O4 Al1 153.3(4) . . ?
C3 C4 H4 119.7 . . ?
C3 C4 C5 120.6(4) . . ?
C5 C4 H4 119.7 . . ?
N19 B4 C38 107.7(4) . . ?
N19 B4 C59 105.7(4) . . ?
N17 B4 N19 109.0(4) . . ?
N17 B4 C38 104.8(4) . . ?
N17 B4 C59 110.0(4) . . ?
C59 B4 C38 119.4(4) . . ?
N1 C5 B2 119.3(3) . . ?
N1 C5 C4 119.0(4) . . ?
C4 C5 B2 121.4(4) . . ?
N8 N9 B2 119.4(3) . . ?
C17 N9 B2 129.5(4) . . ?
C17 N9 N8 108.9(3) . . ?
N4 C9 H9 125.3 . . ?
N4 C9 C10 109.5(5) . . ?
C10 C9 H9 125.3 . . ?
N7 N6 Mo1 120.9(2) . . ?
C12 N6 Mo1 132.0(3) . . ?
C12 N6 N7 107.1(3) . . ?
N6 N7 B2 122.0(3) . . ?
C14 N7 B2 130.0(4) . . ?
C14 N7 N6 107.9(4) . . ?
C9 C10 H10 127.1 . . ?
C11 C10 C9 105.8(5) . . ?
C11 C10 H10 127.1 . . ?
N5 C11 C10 109.2(5) . . ?
N5 C11 H11 125.4 . . ?
C10 C11 H11 125.4 . . ?
N2 C6 H6 124.7 . . ?
N2 C6 C7 110.7(4) . . ?
C7 C6 H6 124.7 . . ?
C34 N11 Mo2 118.4(2) . . ?
C34 N11 C38 121.6(3) . . ?
C38 N11 Mo2 119.3(3) . . ?
N13 N12 Mo2 119.9(2) . . ?
C39 N12 Mo2 132.2(3) . . ?
C39 N12 N13 107.2(3) . . ?
C6 C7 H7 127.6 . . ?
C6 C7 C8 104.8(4) . . ?
C8 C7 H7 127.6 . . ?
N12 N13 B3 122.5(3) . . ?
C41 N13 B3 128.6(4) . . ?
C41 N13 N12 108.8(4) . . ?
N3 C8 C7 109.0(4) . . ?
N3 C8 H8 125.5 . . ?
C7 C8 H8 125.5 . . ?
N15 N14 Mo2 121.5(2) . . ?
C42 N14 Mo2 131.7(3) . . ?
C42 N14 N15 106.4(4) . . ?
N14 N15 B3 118.8(3) . . ?
C44 N15 B3 132.5(4) . . ?
C44 N15 N14 108.3(4) . . ?
N19 N18 Mo2 118.7(3) . . ?
C48 N18 Mo2 133.4(3) . . ?
C48 N18 N19 107.9(4) . . ?
N6 C12 H12 124.7 . . ?
N6 C12 C13 110.6(4) . . ?
C13 C12 H12 124.7 . . ?
C12 C13 H13 127.5 . . ?
C12 C13 C14 105.0(4) . . ?
C14 C13 H13 127.5 . . ?
N7 C14 C13 109.4(4) . . ?
N7 C14 H14 125.3 . . ?
C13 C14 H14 125.3 . . ?
N18 N19 B4 123.1(3) . . ?
C50 N19 B4 127.7(4) . . ?
C50 N19 N18 107.8(4) . . ?
N8 C15 H15 124.9 . . ?
N8 C15 C16 110.2(4) . . ?
C16 C15 H15 124.9 . . ?
N17 N16 Mo2 122.0(3) . . ?
C45 N16 Mo2 130.5(3) . . ?
C45 N16 N17 106.0(4) . . ?
N16 N17 B4 118.8(3) . . ?
C47 N17 B4 132.2(4) . . ?
C47 N17 N16 108.9(4) . . ?
C15 C16 H16 127.2 . . ?
C15 C16 C17 105.6(4) . . ?
C17 C16 H16 127.2 . . ?
F10 C72 F12 109.9(16) . . ?
F10 C72 C71 111.2(11) . . ?
F11 C72 F10 103.6(12) . . ?
F11 C72 F12 108.9(14) . . ?
F11 C72 C71 113.9(13) . . ?
F12 C72 C71 109.2(12) . . ?
F13 C73 C71 101.9(11) . . ?
F14 C73 F13 106.7(16) . . ?
F14 C73 F15 109.0(15) . . ?
F14 C73 C71 118.9(14) . . ?
F15 C73 F13 112.2(14) . . ?
F15 C73 C71 108.0(13) . . ?
F16 C74 F17 101.8(14) . . ?
F16 C74 F18 112.1(15) . . ?
F16 C74 C71 114.5(13) . . ?
F17 C74 C71 106.2(12) . . ?
F18 C74 F17 117.6(15) . . ?
F18 C74 C71 104.8(12) . . ?
F10D C72D C71 98.6(19) . . ?
F11D C72D F10D 117(3) . . ?
F11D C72D F12D 105(3) . . ?
F11D C72D C71 120(3) . . ?
F12D C72D F10D 104(2) . . ?
F12D C72D C71 111(2) . . ?
F13D C73D F15D 106(2) . . ?
F13D C73D C71 113.9(18) . . ?
F14D C73D F13D 97(2) . . ?
F14D C73D F15D 120(3) . . ?
F14D C73D C71 116(2) . . ?
F15D C73D C71 104(2) . . ?
F16D C74D F18D 96(2) . . ?
F16D C74D C71 105.2(17) . . ?
F17D C74D F16D 107(3) . . ?
F17D C74D F18D 125(3) . . ?
F17D C74D C71 123(3) . . ?
F18D C74D C71 96.7(18) . . ?
N9 C17 C16 108.6(4) . . ?
N9 C17 H17 125.7 . . ?
C16 C17 H17 125.7 . . ?
Mo1 N10 Mo2 176.52(19) . . ?
C84 C83D C83 51.2(16) . . ?
C84 C83D C85 54.2(17) . . ?
C85 C83D C83 101(3) . . ?
C84 C84D C83 43.3(13) . . ?
C23 C18 B1 121.4(4) . . ?
C23 C18 C20 116.7(7) . . ?
C23 C18 C19D 113.7(7) . . ?
C20 C18 B1 116.6(7) . . ?
C19D C18 B1 124.7(7) . . ?
C23 C22 C24 119.8(7) . . ?
C23 C22 C21 116.3(7) . . ?
C24 C22 C21 122.6(8) . . ?
C21D C22 C23 121.5(10) . . ?
C21D C22 C24 116.8(12) . . ?
C18 C23 C22 122.7(5) . . ?
C18 C23 H23 118.6 . . ?
C22 C23 H23 118.6 . . ?
C22 C24 H24A 109.5 . . ?
C22 C24 H24B 109.5 . . ?
C22 C24 H24C 109.5 . . ?
H24A C24 H24B 109.5 . . ?
H24A C24 H24C 109.5 . . ?
H24B C24 H24C 109.5 . . ?
C20 C19 C21 117.6(12) . . ?
C20 C19 C25 120.0(13) . . ?
C21 C19 C25 122.4(13) . . ?
C18 C20 H20 118.2 . . ?
C19 C20 C18 123.6(12) . . ?
C19 C20 H20 118.2 . . ?
C22 C21 H21 119.9 . . ?
C19 C21 C22 120.2(11) . . ?
C19 C21 H21 119.9 . . ?
C19 C25 H25A 109.5 . . ?
C19 C25 H25B 109.5 . . ?
C19 C25 H25C 109.5 . . ?
H25A C25 H25B 109.5 . . ?
H25A C25 H25C 109.5 . . ?
H25B C25 H25C 109.5 . . ?
C18 C19D H19D 119.5 . . ?
C18 C19D C20D 120.9(12) . . ?
C20D C19D H19D 119.5 . . ?
C19D C20D C21D 117.2(14) . . ?
C19D C20D C25D 117.4(15) . . ?
C21D C20D C25D 125.4(14) . . ?
C22 C21D C20D 121.5(16) . . ?
C22 C21D H21D 119.3 . . ?
C20D C21D H21D 119.3 . . ?
C20D C25D H25D 109.5 . . ?
C20D C25D H25E 109.5 . . ?
C20D C25D H25F 109.5 . . ?
H25D C25D H25E 109.5 . . ?
H25D C25D H25F 109.5 . . ?
H25E C25D H25F 109.5 . . ?
C27 C26 B2 122.2(4) . . ?
C27 C26 C31 115.7(4) . . ?
C31 C26 B2 121.5(4) . . ?
C26 C27 H27 118.4 . . ?
C26 C27 C28 123.1(5) . . ?
C28 C27 H27 118.4 . . ?
C27 C28 C33 121.2(6) . . ?
C29 C28 C27 118.3(5) . . ?
C29 C28 C33 120.5(5) . . ?
C28 C29 H29 119.1 . . ?
C28 C29 C30 121.7(5) . . ?
C30 C29 H29 119.1 . . ?
C29 C30 C31 117.8(5) . . ?
C29 C30 C32 121.9(5) . . ?
C31 C30 C32 120.2(5) . . ?
C26 C31 C30 123.3(4) . . ?
C26 C31 H31 118.4 . . ?
C30 C31 H31 118.4 . . ?
C30 C32 H32A 109.5 . . ?
C30 C32 H32B 109.5 . . ?
C30 C32 H32C 109.5 . . ?
H32A C32 H32B 109.5 . . ?
H32A C32 H32C 109.5 . . ?
H32B C32 H32C 109.5 . . ?
C28 C33 H33A 109.5 . . ?
C28 C33 H33B 109.5 . . ?
C28 C33 H33C 109.5 . . ?
H33A C33 H33B 109.5 . . ?
H33A C33 H33C 109.5 . . ?
H33B C33 H33C 109.5 . . ?
N11 C34 B3 119.5(3) . . ?
N11 C34 C35 118.9(4) . . ?
C35 C34 B3 121.2(4) . . ?
C34 C35 H35 119.7 . . ?
C36 C35 C34 120.7(4) . . ?
C36 C35 H35 119.7 . . ?
C35 C36 H36 120.7 . . ?
C37 C36 C35 118.5(4) . . ?
C37 C36 H36 120.7 . . ?
C36 C37 H37 119.2 . . ?
C36 C37 C38 121.7(4) . . ?
C38 C37 H37 119.2 . . ?
N11 C38 B4 118.2(4) . . ?
N11 C38 C37 118.6(4) . . ?
C37 C38 B4 123.1(4) . . ?
N14 C42 H42 124.6 . . ?
N14 C42 C43 110.8(4) . . ?
C43 C42 H42 124.6 . . ?
C42 C43 H43 127.7 . . ?
C44 C43 C42 104.6(4) . . ?
C44 C43 H43 127.7 . . ?
N15 C44 C43 109.9(4) . . ?
N15 C44 H44 125.1 . . ?
C43 C44 H44 125.1 . . ?
N12 C39 H39 125.1 . . ?
N12 C39 C40 109.7(4) . . ?
C40 C39 H39 125.1 . . ?
C39 C40 H40 127.3 . . ?
C41 C40 C39 105.3(4) . . ?
C41 C40 H40 127.3 . . ?
N13 C41 C40 109.0(4) . . ?
N13 C41 H41 125.5 . . ?
C40 C41 H41 125.5 . . ?
N16 C45 H45 124.4 . . ?
N16 C45 C46 111.1(5) . . ?
C46 C45 H45 124.4 . . ?
C45 C46 H46 127.7 . . ?
C47 C46 C45 104.7(5) . . ?
C47 C46 H46 127.7 . . ?
N17 C47 C46 109.3(5) . . ?
N17 C47 H47 125.3 . . ?
C46 C47 H47 125.3 . . ?
N18 C48 H48 125.1 . . ?
N18 C48 C49 109.9(5) . . ?
C49 C48 H48 125.1 . . ?
C48 C49 H49 127.5 . . ?
C50 C49 C48 105.0(5) . . ?
C50 C49 H49 127.5 . . ?
N19 C50 C49 109.4(5) . . ?
N19 C50 H50 125.3 . . ?
C49 C50 H50 125.3 . . ?
C52 C51 B3 126.2(5) . . ?
C52 C51 C56 116.2(5) . . ?
C56 C51 B3 117.1(4) . . ?
C51 C52 H52 119.0 . . ?
C51 C52 C53 122.0(5) . . ?
C53 C52 H52 119.0 . . ?
C52 C53 C58 119.6(6) . . ?
C54 C53 C52 119.0(5) . . ?
C54 C53 C58 121.4(6) . . ?
C53 C54 H54 119.3 . . ?
C53 C54 C55 121.3(5) . . ?
C55 C54 H54 119.3 . . ?
C54 C55 C56 118.1(5) . . ?
C54 C55 C57 121.6(5) . . ?
C56 C55 C57 120.3(5) . . ?
C51 C56 H56 118.3 . . ?
C55 C56 C51 123.3(5) . . ?
C55 C56 H56 118.3 . . ?
C55 C57 H57A 109.5 . . ?
C55 C57 H57B 109.5 . . ?
C55 C57 H57C 109.5 . . ?
H57A C57 H57B 109.5 . . ?
H57A C57 H57C 109.5 . . ?
H57B C57 H57C 109.5 . . ?
C53 C58 H58A 109.5 . . ?
C53 C58 H58B 109.5 . . ?
C53 C58 H58C 109.5 . . ?
H58A C58 H58B 109.5 . . ?
H58A C58 H58C 109.5 . . ?
H58B C58 H58C 109.5 . . ?
C60 C59 B4 119.7(5) . . ?
C64 C59 B4 123.8(5) . . ?
C64 C59 C60 116.0(5) . . ?
C59 C60 H60 118.6 . . ?
C61 C60 C59 122.9(6) . . ?
C61 C60 H60 118.6 . . ?
C60 C61 C66 120.0(7) . . ?
C62 C61 C60 118.3(6) . . ?
C62 C61 C66 121.7(6) . . ?
C61 C62 H62 118.7 . . ?
C61 C62 C63 122.7(5) . . ?
C63 C62 H62 118.7 . . ?
C62 C63 C64 117.1(6) . . ?
C62 C63 C65 122.6(6) . . ?
C64 C63 C65 120.3(7) . . ?
C59 C64 C63 123.1(6) . . ?
C59 C64 H64 118.5 . . ?
C63 C64 H64 118.5 . . ?
C63 C65 H65A 109.5 . . ?
C63 C65 H65B 109.5 . . ?
C63 C65 H65C 109.5 . . ?
H65A C65 H65B 109.5 . . ?
H65A C65 H65C 109.5 . . ?
H65B C65 H65C 109.5 . . ?
C61 C66 H66A 109.5 . . ?
C61 C66 H66B 109.5 . . ?
C61 C66 H66C 109.5 . . ?
H66A C66 H66B 109.5 . . ?
H66A C66 H66C 109.5 . . ?
H66B C66 H66C 109.5 . . ?
O1 C67 C68 107.8(5) . . ?
O1 C67 C69 110.2(4) . . ?
O1 C67 C70 109.6(4) . . ?
C68 C67 C69 110.8(5) . . ?
C68 C67 C70 109.7(6) . . ?
C69 C67 C70 108.7(5) . . ?
F1 C68 F2 108.9(7) . . ?
F1 C68 C67 111.3(6) . . ?
F2 C68 C67 111.6(7) . . ?
F3 C68 F1 109.1(7) . . ?
F3 C68 F2 105.4(6) . . ?
F3 C68 C67 110.5(6) . . ?
F4 C69 F6 107.8(6) . . ?
F4 C69 C67 112.2(5) . . ?
F5 C69 F4 108.2(5) . . ?
F5 C69 F6 107.1(6) . . ?
F5 C69 C67 110.9(5) . . ?
F6 C69 C67 110.5(4) . . ?
F7 C70 F9 108.7(6) . . ?
F7 C70 C67 111.7(5) . . ?
F8 C70 F7 108.4(6) . . ?
F8 C70 F9 107.4(6) . . ?
F8 C70 C67 110.0(6) . . ?
F9 C70 C67 110.6(6) . . ?
O2 C71 C72 109.6(7) . . ?
O2 C71 C73 113.1(7) . . ?
O2 C71 C74 109.7(7) . . ?
O2 C71 C72D 105.3(10) . . ?
O2 C71 C73D 112.1(8) . . ?
O2 C71 C74D 109.0(9) . . ?
C72 C71 C73 108.3(10) . . ?
C72 C71 C74 108.5(9) . . ?
C73 C71 C74 107.6(11) . . ?
C73D C71 C72D 109.1(14) . . ?
C73D C71 C74D 113.7(14) . . ?
C74D C71 C72D 107.1(14) . . ?
O3 C75 C76D 104.6(12) . . ?
O3 C75 C77D 107.2(11) . . ?
O3 C75 C78D 110.8(11) . . ?
O3 C75 C76 111.3(5) . . ?
O3 C75 C77 111.1(6) . . ?
O3 C75 C78 111.1(5) . . ?
C77D C75 C76D 108.7(18) . . ?
C77D C75 C78D 117.1(17) . . ?
C78D C75 C76D 107.6(16) . . ?
C76 C75 C78 105.8(6) . . ?
C77 C75 C76 110.3(6) . . ?
C77 C75 C78 107.1(7) . . ?
O4 C79 C80 110.0(5) . . ?
O4 C79 C81 112.8(5) . . ?
O4 C79 C82 106.7(5) . . ?
C81 C79 C80 109.0(5) . . ?
C81 C79 C82 111.7(7) . . ?
C82 C79 C80 106.5(7) . . ?
F28 C80 C79 106.6(6) . . ?
F29 C80 F28 101.7(9) . . ?
F29 C80 F30 114.4(8) . . ?
F29 C80 C79 115.5(6) . . ?
F30 C80 F28 102.7(7) . . ?
F30 C80 C79 113.9(7) . . ?
F33 C81 C79 102.6(6) . . ?
F31 C81 F33 110.2(9) . . ?
F31 C81 C79 111.7(6) . . ?
F33D C81 F31D 97.4(16) . . ?
F33D C81 C79 115.2(8) . . ?
F32 C81 F33 101.3(7) . . ?
F32 C81 F31 111.6(9) . . ?
F32 C81 F31D 87.3(9) . . ?
F32 C81 F33D 125.4(9) . . ?
F32 C81 C79 118.3(7) . . ?
C79 C81 F31D 96.3(10) . . ?
F34 C82 F35 109.5(9) . . ?
F34 C82 F36 112.6(11) . . ?
F34 C82 C79 115.7(9) . . ?
F35 C82 F36 104.5(9) . . ?
F35 C82 C79 107.9(8) . . ?
F36 C82 C79 106.0(8) . . ?
C83D C84 C84D 111(2) . . ?
C83 C84 C83D 70(2) . . ?
C83 C84 C84D 72.0(18) . . ?
C83 C84 C85 127.7(19) . . ?
C85 C84 C83D 65.8(19) . . ?
C85 C84 C84D 100.1(18) . . ?
F23D C76D C75 107(3) . . ?
F23D C76D F25D 116(3) . . ?
F24D C76D C75 106(2) . . ?
F24D C76D F23D 121(3) . . ?
F24D C76D F25D 104(3) . . ?
F25D C76D C75 100(2) . . ?
C75 C77D F27D 106(2) . . ?
F22D C77D C75 115(3) . . ?
F22D C77D F26D 82(2) . . ?
F22D C77D F27D 128(3) . . ?
F26D C77D C75 114(2) . . ?
F26D C77D F27D 110(2) . . ?
F19D C78D C75 109(2) . . ?
F19D C78D F20D 115(3) . . ?
F20D C78D C75 111(2) . . ?
F21D C78D C75 114(2) . . ?
F21D C78D F19D 98(2) . . ?
F21D C78D F20D 109(3) . . ?
C77D F22D F26D 53.8(19) . . ?
C77D F26D F22D 43.8(15) . . ?
F19 C76 C75 105.9(7) . . ?
F20 C76 C75 110.7(9) . . ?
F20 C76 F19 109.9(9) . . ?
F21 C76 C75 113.3(9) . . ?
F21 C76 F19 113.1(11) . . ?
F21 C76 F20 104.1(10) . . ?
F22 C77 C75 107.5(9) . . ?
F23 C77 C75 110.8(10) . . ?
F23 C77 F22 116.1(12) . . ?
F23 C77 F24 111.2(10) . . ?
F24 C77 C75 111.9(11) . . ?
F24 C77 F22 98.9(14) . . ?
F25 C78 C75 114.8(8) . . ?
F26 C78 C75 111.4(9) . . ?
F26 C78 F25 108.6(10) . . ?
F27 C78 C75 112.0(10) . . ?
F27 C78 F25 102.5(13) . . ?
F27 C78 F26 106.8(12) . . ?
C83D C83 C84D 101(2) . . ?
C84 C83 C83D 59.1(18) . . ?
C84 C83 C84D 64.7(16) . . ?
C84 C83 C85 117.5(18) . 2_666 ?
C85 C83 C83D 66.3(19) 2_666 . ?
C85 C83 C84D 100.6(18) 2_666 . ?
C84 C85 C83D 60.0(18) . . ?
C84 C85 C83 114.9(17) . 2_666 ?
C83 C85 C83D 63.9(19) 2_666 . ?

loop_
_geom_bond_atom_site_label_1
_geom_bond_atom_site_label_2
_geom_bond_distance
_geom_bond_site_symmetry_2
_geom_bond_publ_flag
Mo1 N1 2.260(3) . ?
Mo1 N2 2.147(3) . ?
Mo1 N4 2.114(3) . ?
Mo1 N8 2.162(3) . ?
Mo1 N6 2.115(3) . ?
Mo1 N10 1.856(3) . ?
Al1 O1 1.721(4) . ?
Al1 O2 1.725(3) . ?
Al1 O3 1.716(3) . ?
Al1 O4 1.725(4) . ?
F1 C68 1.332(10) . ?
O1 C67 1.346(6) . ?
N1 C1 1.364(5) . ?
N1 C5 1.374(5) . ?
N2 N3 1.367(5) . ?
N2 C6 1.341(5) . ?
C1 B1 1.626(6) . ?
C1 C2 1.393(6) . ?
B1 N3 1.595(6) . ?
B1 N5 1.588(6) . ?
B1 C18 1.626(6) . ?
Mo2 N11 2.265(3) . ?
Mo2 N12 2.111(3) . ?
Mo2 N14 2.163(3) . ?
Mo2 N18 2.120(4) . ?
Mo2 N16 2.150(4) . ?
Mo2 N10 1.859(3) . ?
F2 C68 1.356(9) . ?
O2 C71 1.332(6) . ?
N3 C8 1.345(6) . ?
C2 H2 0.9500 . ?
C2 C3 1.374(6) . ?
B2 C5 1.628(6) . ?
B2 N9 1.593(5) . ?
B2 N7 1.586(6) . ?
B2 C26 1.612(6) . ?
F3 C68 1.318(9) . ?
O3 C75 1.328(6) . ?
N4 N5 1.369(5) . ?
N4 C9 1.343(6) . ?
N5 C11 1.331(6) . ?
N8 N9 1.372(5) . ?
N8 C15 1.343(5) . ?
C3 H3 0.9500 . ?
C3 C4 1.384(6) . ?
B3 N13 1.573(6) . ?
B3 N15 1.592(6) . ?
B3 C34 1.646(6) . ?
B3 C51 1.610(7) . ?
F4 C69 1.325(7) . ?
O4 C79 1.331(6) . ?
C4 H4 0.9500 . ?
C4 C5 1.394(6) . ?
B4 N19 1.581(7) . ?
B4 N17 1.577(7) . ?
B4 C38 1.637(7) . ?
B4 C59 1.619(6) . ?
F5 C69 1.322(7) . ?
F6 C69 1.325(8) . ?
N9 C17 1.343(5) . ?
C9 H9 0.9500 . ?
C9 C10 1.374(7) . ?
F7 C70 1.320(8) . ?
N6 N7 1.362(5) . ?
N6 C12 1.332(5) . ?
N7 C14 1.343(5) . ?
C10 H10 0.9500 . ?
C10 C11 1.366(9) . ?
F8 C70 1.320(8) . ?
C11 H11 0.9500 . ?
F9 C70 1.327(8) . ?
C6 H6 0.9500 . ?
C6 C7 1.376(7) . ?
N11 C34 1.360(5) . ?
N11 C38 1.376(5) . ?
N12 N13 1.364(5) . ?
N12 C39 1.349(6) . ?
C7 H7 0.9500 . ?
C7 C8 1.383(7) . ?
N13 C41 1.347(5) . ?
C8 H8 0.9500 . ?
N14 N15 1.375(5) . ?
N14 C42 1.338(5) . ?
N15 C44 1.337(6) . ?
N18 N19 1.369(5) . ?
N18 C48 1.324(6) . ?
C12 H12 0.9500 . ?
C12 C13 1.365(7) . ?
C13 H13 0.9500 . ?
C13 C14 1.368(7) . ?
C14 H14 0.9500 . ?
N19 C50 1.336(6) . ?
C15 H15 0.9500 . ?
C15 C16 1.372(6) . ?
N16 N17 1.367(5) . ?
N16 C45 1.340(6) . ?
N17 C47 1.342(6) . ?
C16 H16 0.9500 . ?
C16 C17 1.380(7) . ?
C72 F10 1.39(2) . ?
C72 F11 1.314(19) . ?
C72 F12 1.45(3) . ?
C72 C71 1.516(15) . ?
C73 F13 1.48(2) . ?
C73 F14 1.28(2) . ?
C73 F15 1.38(2) . ?
C73 C71 1.551(13) . ?
C74 F16 1.29(2) . ?
C74 F17 1.37(2) . ?
C74 F18 1.36(2) . ?
C74 C71 1.564(13) . ?
C72D F10D 1.41(4) . ?
C72D F11D 1.10(4) . ?
C72D F12D 1.31(3) . ?
C72D C71 1.60(3) . ?
C73D F13D 1.28(3) . ?
C73D F14D 1.16(4) . ?
C73D F15D 1.50(4) . ?
C73D C71 1.52(2) . ?
C74D F16D 1.31(3) . ?
C74D F17D 1.05(3) . ?
C74D F18D 1.57(4) . ?
C74D C71 1.60(2) . ?
C17 H17 0.9500 . ?
C83D C84 1.38(4) . ?
C83D C83 1.51(4) . ?
C83D C85 1.46(4) . ?
C84D C84 1.66(4) . ?
C84D C83 1.74(4) . ?
C18 C23 1.379(7) . ?
C18 C20 1.440(13) . ?
C18 C19D 1.383(13) . ?
C22 C23 1.400(8) . ?
C22 C24 1.501(9) . ?
C22 C21 1.515(16) . ?
C22 C21D 1.16(2) . ?
C23 H23 0.9500 . ?
C24 H24A 0.9800 . ?
C24 H24B 0.9800 . ?
C24 H24C 0.9800 . ?
C19 C20 1.384(18) . ?
C19 C21 1.41(2) . ?
C19 C25 1.53(2) . ?
C20 H20 0.9500 . ?
C21 H21 0.9500 . ?
C25 H25A 0.9800 . ?
C25 H25B 0.9800 . ?
C25 H25C 0.9800 . ?
C19D H19D 0.9500 . ?
C19D C20D 1.406(18) . ?
C20D C21D 1.43(3) . ?
C20D C25D 1.56(2) . ?
C21D H21D 0.9500 . ?
C25D H25D 0.9800 . ?
C25D H25E 0.9800 . ?
C25D H25F 0.9800 . ?
C26 C27 1.386(7) . ?
C26 C31 1.391(6) . ?
C27 H27 0.9500 . ?
C27 C28 1.397(7) . ?
F28 C80 1.378(10) . ?
C28 C29 1.372(8) . ?
C28 C33 1.510(8) . ?
F29 C80 1.232(9) . ?
C29 H29 0.9500 . ?
C29 C30 1.377(8) . ?
F30 C80 1.296(8) . ?
C30 C31 1.399(6) . ?
C30 C32 1.491(7) . ?
F33 C81 1.414(9) . ?
F31 C81 1.249(10) . ?
F31D C81 1.62(2) . ?
F33D C81 1.38(2) . ?
C31 H31 0.9500 . ?
F32 C81 1.241(8) . ?
C32 H32A 0.9800 . ?
C32 H32B 0.9800 . ?
C32 H32C 0.9800 . ?
C33 H33A 0.9800 . ?
C33 H33B 0.9800 . ?
C33 H33C 0.9800 . ?
F34 C82 1.185(11) . ?
C34 C35 1.393(6) . ?
F35 C82 1.381(10) . ?
C35 H35 0.9500 . ?
C35 C36 1.383(6) . ?
F36 C82 1.394(14) . ?
C36 H36 0.9500 . ?
C36 C37 1.370(6) . ?
C37 H37 0.9500 . ?
C37 C38 1.379(6) . ?
C42 H42 0.9500 . ?
C42 C43 1.377(7) . ?
C43 H43 0.9500 . ?
C43 C44 1.371(7) . ?
C44 H44 0.9500 . ?
C39 H39 0.9500 . ?
C39 C40 1.385(7) . ?
C40 H40 0.9500 . ?
C40 C41 1.378(7) . ?
C41 H41 0.9500 . ?
C45 H45 0.9500 . ?
C45 C46 1.372(8) . ?
C46 H46 0.9500 . ?
C46 C47 1.370(8) . ?
C47 H47 0.9500 . ?
C48 H48 0.9500 . ?
C48 C49 1.377(7) . ?
C49 H49 0.9500 . ?
C49 C50 1.376(8) . ?
C50 H50 0.9500 . ?
C51 C52 1.390(7) . ?
C51 C56 1.403(7) . ?
C52 H52 0.9500 . ?
C52 C53 1.402(8) . ?
C53 C54 1.380(9) . ?
C53 C58 1.519(8) . ?
C54 H54 0.9500 . ?
C54 C55 1.383(8) . ?
C55 C56 1.386(7) . ?
C55 C57 1.517(8) . ?
C56 H56 0.9500 . ?
C57 H57A 0.9800 . ?
C57 H57B 0.9800 . ?
C57 H57C 0.9800 . ?
C58 H58A 0.9800 . ?
C58 H58B 0.9800 . ?
C58 H58C 0.9800 . ?
C59 C60 1.407(8) . ?
C59 C64 1.390(7) . ?
C60 H60 0.9500 . ?
C60 C61 1.392(8) . ?
C61 C62 1.360(11) . ?
C61 C66 1.525(10) . ?
C62 H62 0.9500 . ?
C62 C63 1.396(10) . ?
C63 C64 1.404(7) . ?
C63 C65 1.506(9) . ?
C64 H64 0.9500 . ?
C65 H65A 0.9800 . ?
C65 H65B 0.9800 . ?
C65 H65C 0.9800 . ?
C66 H66A 0.9800 . ?
C66 H66B 0.9800 . ?
C66 H66C 0.9800 . ?
C67 C68 1.527(9) . ?
C67 C69 1.557(8) . ?
C67 C70 1.567(8) . ?
C75 C76D 1.73(3) . ?
C75 C77D 1.45(3) . ?
C75 C78D 1.52(3) . ?
C75 C76 1.543(11) . ?
C75 C77 1.525(11) . ?
C75 C78 1.588(11) . ?
C79 C80 1.565(10) . ?
C79 C81 1.530(9) . ?
C79 C82 1.561(11) . ?
C84 C83 1.26(2) . ?
C84 C85 1.30(2) . ?
C76D F23D 1.24(4) . ?
C76D F24D 1.13(4) . ?
C76D F25D 1.43(4) . ?
C77D F22D 1.22(4) . ?
C77D F26D 1.42(4) . ?
C77D F27D 1.56(5) . ?
C78D F19D 1.28(3) . ?
C78D F20D 1.28(5) . ?
C78D F21D 1.26(4) . ?
F22D F26D 1.75(4) . ?
F19 C76 1.438(13) . ?
F20 C76 1.313(15) . ?
F21 C76 1.278(16) . ?
F22 C77 1.41(2) . ?
F23 C77 1.334(15) . ?
F24 C77 1.35(2) . ?
F25 C78 1.314(11) . ?
F26 C78 1.303(18) . ?
F27 C78 1.239(18) . ?
C83 C85 1.41(2) 2_666 ?

loop_
_geom_torsion_atom_site_label_1
_geom_torsion_atom_site_label_2
_geom_torsion_atom_site_label_3
_geom_torsion_atom_site_label_4
_geom_torsion
_geom_torsion_site_symmetry_1
_geom_torsion_site_symmetry_2
_geom_torsion_site_symmetry_3
_geom_torsion_site_symmetry_4
_geom_torsion_publ_flag
Mo1 N1 C1 B1 14.5(4) . . . . ?
Mo1 N1 C1 C2 -161.4(3) . . . . ?
Mo1 N1 C5 B2 -12.1(4) . . . . ?
Mo1 N1 C5 C4 161.0(3) . . . . ?
Mo1 N2 N3 B1 -4.8(5) . . . . ?
Mo1 N2 N3 C8 171.1(3) . . . . ?
Mo1 N2 C6 C7 -171.3(3) . . . . ?
Mo1 N4 N5 B1 -2.3(5) . . . . ?
Mo1 N4 N5 C11 -175.9(4) . . . . ?
Mo1 N4 C9 C10 175.1(4) . . . . ?
Mo1 N8 N9 B2 -7.8(5) . . . . ?
Mo1 N8 N9 C17 -172.5(3) . . . . ?
Mo1 N8 C15 C16 172.5(3) . . . . ?
Mo1 N6 N7 B2 -3.7(5) . . . . ?
Mo1 N6 N7 C14 178.8(3) . . . . ?
Mo1 N6 C12 C13 -179.0(3) . . . . ?
Al1 O1 C67 C68 174.2(6) . . . . ?
Al1 O1 C67 C69 53.1(8) . . . . ?
Al1 O1 C67 C70 -66.5(8) . . . . ?
Al1 O2 C71 C72 -137.8(10) . . . . ?
Al1 O2 C71 C73 -16.8(14) . . . . ?
Al1 O2 C71 C74 103.2(11) . . . . ?
Al1 O2 C71 C72D -179.2(12) . . . . ?
Al1 O2 C71 C73D 62.2(15) . . . . ?
Al1 O2 C71 C74D -64.6(14) . . . . ?
Al1 O3 C75 C76D -171.7(14) . . . . ?
Al1 O3 C75 C77D 72.9(16) . . . . ?
Al1 O3 C75 C78D -56.0(16) . . . . ?
Al1 O3 C75 C76 114.1(8) . . . . ?
Al1 O3 C75 C77 -122.6(8) . . . . ?
Al1 O3 C75 C78 -3.5(10) . . . . ?
Al1 O4 C79 C80 -81.2(10) . . . . ?
Al1 O4 C79 C81 40.6(11) . . . . ?
Al1 O4 C79 C82 163.6(8) . . . . ?
O1 Al1 O2 C71 -36.9(9) . . . . ?
O1 Al1 O3 C75 -167.8(7) . . . . ?
O1 Al1 O4 C79 -85.0(9) . . . . ?
O1 C67 C68 F1 74.3(7) . . . . ?
O1 C67 C68 F2 -163.9(6) . . . . ?
O1 C67 C68 F3 -47.0(8) . . . . ?
O1 C67 C69 F4 -166.1(5) . . . . ?
O1 C67 C69 F5 72.8(6) . . . . ?
O1 C67 C69 F6 -45.8(6) . . . . ?
O1 C67 C70 F7 78.8(6) . . . . ?
O1 C67 C70 F8 -41.5(7) . . . . ?
O1 C67 C70 F9 -160.0(6) . . . . ?
N1 C1 B1 N3 -69.0(4) . . . . ?
N1 C1 B1 N5 45.3(5) . . . . ?
N1 C1 B1 C18 164.8(4) . . . . ?
N1 C1 C2 C3 -0.5(6) . . . . ?
N2 N3 C8 C7 2.9(6) . . . . ?
N2 C6 C7 C8 -0.5(6) . . . . ?
C1 N1 C5 B2 -177.3(3) . . . . ?
C1 N1 C5 C4 -4.2(5) . . . . ?
C1 B1 N3 N2 63.7(5) . . . . ?
C1 B1 N3 C8 -111.1(5) . . . . ?
C1 B1 N5 N4 -55.4(5) . . . . ?
C1 B1 N5 C11 116.8(6) . . . . ?
C1 B1 C18 C23 -37.3(6) . . . . ?
C1 B1 C18 C20 169.1(8) . . . . ?
C1 B1 C18 C19D 136.8(10) . . . . ?
C1 C2 C3 C4 -2.1(6) . . . . ?
B1 C1 C2 C3 -176.3(4) . . . . ?
B1 N3 C8 C7 178.1(5) . . . . ?
B1 N5 C11 C10 -172.9(5) . . . . ?
B1 C18 C23 C22 -174.0(5) . . . . ?
B1 C18 C20 C19 171.3(12) . . . . ?
B1 C18 C19D C20D 178.0(11) . . . . ?
Mo2 N11 C34 B3 -6.0(5) . . . . ?
Mo2 N11 C34 C35 167.7(3) . . . . ?
Mo2 N11 C38 B4 8.3(5) . . . . ?
Mo2 N11 C38 C37 -166.7(3) . . . . ?
Mo2 N12 N13 B3 4.1(5) . . . . ?
Mo2 N12 N13 C41 -171.7(3) . . . . ?
Mo2 N12 C39 C40 170.9(3) . . . . ?
Mo2 N14 N15 B3 2.0(4) . . . . ?
Mo2 N14 N15 C44 -172.1(3) . . . . ?
Mo2 N14 C42 C43 171.4(3) . . . . ?
Mo2 N18 N19 B4 -11.3(5) . . . . ?
Mo2 N18 N19 C50 -178.7(3) . . . . ?
Mo2 N18 C48 C49 177.9(4) . . . . ?
Mo2 N16 N17 B4 -11.0(5) . . . . ?
Mo2 N16 N17 C47 165.3(3) . . . . ?
Mo2 N16 C45 C46 -163.8(4) . . . . ?
O2 Al1 O1 C67 158.9(6) . . . . ?
O2 Al1 O3 C75 72.4(8) . . . . ?
O2 Al1 O4 C79 34.0(9) . . . . ?
N3 N2 C6 C7 2.3(5) . . . . ?
N3 B1 N5 N4 58.5(5) . . . . ?
N3 B1 N5 C11 -129.3(5) . . . . ?
N3 B1 C18 C23 -160.0(4) . . . . ?
N3 B1 C18 C20 46.4(9) . . . . ?
N3 B1 C18 C19D 14.1(11) . . . . ?
C2 C1 B1 N3 106.8(4) . . . . ?
C2 C1 B1 N5 -138.9(4) . . . . ?
C2 C1 B1 C18 -19.3(6) . . . . ?
C2 C3 C4 C5 1.6(6) . . . . ?
B2 N9 C17 C16 -164.5(4) . . . . ?
B2 N7 C14 C13 -176.7(4) . . . . ?
B2 C26 C27 C28 -172.7(5) . . . . ?
B2 C26 C31 C30 173.3(4) . . . . ?
O3 Al1 O1 C67 36.7(7) . . . . ?
O3 Al1 O2 C71 83.2(9) . . . . ?
O3 Al1 O4 C79 155.6(8) . . . . ?
O3 C75 C76D F23D -73(3) . . . . ?
O3 C75 C76D F24D 58(2) . . . . ?
O3 C75 C76D F25D 166.2(18) . . . . ?
O3 C75 C77D F22D 66(3) . . . . ?
O3 C75 C77D F26D 159(2) . . . . ?
O3 C75 C77D F27D -80.5(17) . . . . ?
O3 C75 C78D F19D 170.2(18) . . . . ?
O3 C75 C78D F20D 43(3) . . . . ?
O3 C75 C78D F21D -81(2) . . . . ?
O3 C75 C76 F19 -42.3(9) . . . . ?
O3 C75 C76 F20 76.7(8) . . . . ?
O3 C75 C76 F21 -166.8(10) . . . . ?
O3 C75 C77 F22 -41.0(11) . . . . ?
O3 C75 C77 F23 -168.7(8) . . . . ?
O3 C75 C77 F24 66.6(12) . . . . ?
O3 C75 C78 F25 -163.8(8) . . . . ?
O3 C75 C78 F26 -39.7(11) . . . . ?
O3 C75 C78 F27 79.8(11) . . . . ?
N4 N5 C11 C10 0.2(7) . . . . ?
N4 C9 C10 C11 -0.4(8) . . . . ?
N5 B1 N3 N2 -52.7(5) . . . . ?
N5 B1 N3 C8 132.5(5) . . . . ?
N5 B1 C18 C23 84.5(5) . . . . ?
N5 B1 C18 C20 -69.2(9) . . . . ?
N5 B1 C18 C19D -101.4(10) . . . . ?
N5 N4 C9 C10 0.6(6) . . . . ?
N8 N9 C17 C16 -1.8(5) . . . . ?
N8 C15 C16 C17 -0.1(5) . . . . ?
C3 C4 C5 N1 1.5(5) . . . . ?
C3 C4 C5 B2 174.4(4) . . . . ?
B3 N13 C41 C40 -176.0(4) . . . . ?
B3 N15 C44 C43 -174.0(4) . . . . ?
B3 C34 C35 C36 173.6(4) . . . . ?
B3 C51 C52 C53 -175.1(5) . . . . ?
B3 C51 C56 C55 174.4(4) . . . . ?
O4 Al1 O1 C67 -82.2(7) . . . . ?
O4 Al1 O2 C71 -158.0(8) . . . . ?
O4 Al1 O3 C75 -46.7(8) . . . . ?
O4 C79 C80 F28 72.0(6) . . . . ?
O4 C79 C80 F29 -40.1(10) . . . . ?
O4 C79 C80 F30 -175.5(6) . . . . ?
O4 C79 C81 F33 77.6(7) . . . . ?
O4 C79 C81 F31 -40.4(10) . . . . ?
O4 C79 C81 F31D -81.8(9) . . . . ?
O4 C79 C81 F33D 19.5(17) . . . . ?
O4 C79 C81 F32 -172.1(7) . . . . ?
O4 C79 C82 F34 -47.1(12) . . . . ?
O4 C79 C82 F35 -170.1(8) . . . . ?
O4 C79 C82 F36 78.5(9) . . . . ?
B4 N19 C50 C49 -165.7(5) . . . . ?
B4 N17 C47 C46 176.9(5) . . . . ?
B4 C59 C60 C61 173.2(6) . . . . ?
B4 C59 C64 C63 -172.1(5) . . . . ?
C5 N1 C1 B1 179.7(3) . . . . ?
C5 N1 C1 C2 3.7(5) . . . . ?
C5 B2 N9 N8 -57.6(4) . . . . ?
C5 B2 N9 C17 103.5(5) . . . . ?
C5 B2 N7 N6 56.7(5) . . . . ?
C5 B2 N7 C14 -126.3(4) . . . . ?
C5 B2 C26 C27 -158.0(4) . . . . ?
C5 B2 C26 C31 31.8(6) . . . . ?
N9 B2 C5 N1 68.7(4) . . . . ?
N9 B2 C5 C4 -104.2(4) . . . . ?
N9 B2 N7 N6 -54.3(4) . . . . ?
N9 B2 N7 C14 122.7(4) . . . . ?
N9 B2 C26 C27 -38.9(6) . . . . ?
N9 B2 C26 C31 150.8(4) . . . . ?
N9 N8 C15 C16 -0.9(5) . . . . ?
C9 N4 N5 B1 173.1(4) . . . . ?
C9 N4 N5 C11 -0.5(5) . . . . ?
C9 C10 C11 N5 0.1(8) . . . . ?
N6 N7 C14 C13 0.6(5) . . . . ?
N6 C12 C13 C14 0.2(6) . . . . ?
N7 B2 C5 N1 -44.8(5) . . . . ?
N7 B2 C5 C4 142.3(4) . . . . ?
N7 B2 N9 N8 59.8(4) . . . . ?
N7 B2 N9 C17 -139.1(4) . . . . ?
N7 B2 C26 C27 76.5(5) . . . . ?
N7 B2 C26 C31 -93.7(5) . . . . ?
N7 N6 C12 C13 0.2(5) . . . . ?
C6 N2 N3 B1 -179.1(4) . . . . ?
C6 N2 N3 C8 -3.1(5) . . . . ?
C6 C7 C8 N3 -1.4(6) . . . . ?
N11 C34 C35 C36 0.0(6) . . . . ?
N12 N13 C41 C40 -0.6(5) . . . . ?
N12 C39 C40 C41 -0.9(6) . . . . ?
N13 B3 N15 N14 55.2(4) . . . . ?
N13 B3 N15 C44 -132.5(4) . . . . ?
N13 B3 C34 N11 -48.1(5) . . . . ?
N13 B3 C34 C35 138.3(4) . . . . ?
N13 B3 C51 C52 93.6(5) . . . . ?
N13 B3 C51 C56 -78.0(5) . . . . ?
N13 N12 C39 C40 0.6(5) . . . . ?
N14 N15 C44 C43 -1.1(5) . . . . ?
N14 C42 C43 C44 0.3(5) . . . . ?
N15 B3 N13 N12 -60.6(5) . . . . ?
N15 B3 N13 C41 114.3(5) . . . . ?
N15 B3 C34 N11 65.3(5) . . . . ?
N15 B3 C34 C35 -108.3(4) . . . . ?
N15 B3 C51 C52 -22.9(7) . . . . ?
N15 B3 C51 C56 165.5(4) . . . . ?
N15 N14 C42 C43 -0.9(5) . . . . ?
N18 N19 C50 C49 1.0(6) . . . . ?
N18 C48 C49 C50 0.0(6) . . . . ?
C12 N6 N7 B2 177.1(4) . . . . ?
C12 N6 N7 C14 -0.5(5) . . . . ?
C12 C13 C14 N7 -0.5(6) . . . . ?
N19 B4 N17 N16 -46.5(5) . . . . ?
N19 B4 N17 C47 138.2(5) . . . . ?
N19 B4 C38 N11 50.3(5) . . . . ?
N19 B4 C38 C37 -134.9(4) . . . . ?
N19 B4 C59 C60 -80.7(6) . . . . ?
N19 B4 C59 C64 90.1(6) . . . . ?
N19 N18 C48 C49 0.6(6) . . . . ?
C15 N8 N9 B2 166.4(4) . . . . ?
C15 N8 N9 C17 1.7(5) . . . . ?
C15 C16 C17 N9 1.2(5) . . . . ?
N16 N17 C47 C46 1.3(6) . . . . ?
N16 C45 C46 C47 -1.2(7) . . . . ?
N17 B4 N19 N18 61.5(5) . . . . ?
N17 B4 N19 C50 -133.7(5) . . . . ?
N17 B4 C38 N11 -65.7(5) . . . . ?
N17 B4 C38 C37 109.2(4) . . . . ?
N17 B4 C59 C60 36.8(7) . . . . ?
N17 B4 C59 C64 -152.5(5) . . . . ?
N17 N16 C45 C46 2.0(6) . . . . ?
F10 C72 C71 O2 74.9(12) . . . . ?
F10 C72 C71 C73 -48.9(15) . . . . ?
F10 C72 C71 C74 -165.4(12) . . . . ?
F11 C72 C71 O2 -168.5(12) . . . . ?
F11 C72 C71 C73 67.7(16) . . . . ?
F11 C72 C71 C74 -48.8(16) . . . . ?
F12 C72 C71 O2 -46.5(15) . . . . ?
F12 C72 C71 C73 -170.3(14) . . . . ?
F12 C72 C71 C74 73.2(15) . . . . ?
F13 C73 C71 O2 -45.0(13) . . . . ?
F13 C73 C71 C72 76.7(12) . . . . ?
F13 C73 C71 C74 -166.3(10) . . . . ?
F14 C73 C71 O2 -161.9(16) . . . . ?
F14 C73 C71 C72 -40(2) . . . . ?
F14 C73 C71 C74 77(2) . . . . ?
F15 C73 C71 O2 73.3(15) . . . . ?
F15 C73 C71 C72 -165.0(12) . . . . ?
F15 C73 C71 C74 -47.9(15) . . . . ?
F16 C74 C71 O2 -174.3(13) . . . . ?
F16 C74 C71 C72 66.0(17) . . . . ?
F16 C74 C71 C73 -50.9(17) . . . . ?
F17 C74 C71 O2 74.2(11) . . . . ?
F17 C74 C71 C72 -45.5(13) . . . . ?
F17 C74 C71 C73 -162.5(11) . . . . ?
F18 C74 C71 O2 -51.0(15) . . . . ?
F18 C74 C71 C72 -170.7(13) . . . . ?
F18 C74 C71 C73 72.3(14) . . . . ?
F10D C72D C71 O2 58.5(19) . . . . ?
F10D C72D C71 C73D 179.0(18) . . . . ?
F10D C72D C71 C74D -57(2) . . . . ?
F11D C72D C71 O2 -70(3) . . . . ?
F11D C72D C71 C73D 51(3) . . . . ?
F11D C72D C71 C74D 174(3) . . . . ?
F12D C72D C71 O2 167.2(18) . . . . ?
F12D C72D C71 C73D -72(2) . . . . ?
F12D C72D C71 C74D 51(2) . . . . ?
F13D C73D C71 O2 168.7(18) . . . . ?
F13D C73D C71 C72D 52(2) . . . . ?
F13D C73D C71 C74D -67(3) . . . . ?
F14D C73D C71 O2 -80(2) . . . . ?
F14D C73D C71 C72D 163(2) . . . . ?
F14D C73D C71 C74D 44(3) . . . . ?
F15D C73D C71 O2 53(2) . . . . ?
F15D C73D C71 C72D -63(2) . . . . ?
F15D C73D C71 C74D 177.6(18) . . . . ?
F16D C74D C71 O2 168.2(17) . . . . ?
F16D C74D C71 C72D -78(2) . . . . ?
F16D C74D C71 C73D 42(2) . . . . ?
F17D C74D C71 O2 -69(3) . . . . ?
F17D C74D C71 C72D 45(3) . . . . ?
F17D C74D C71 C73D 165(3) . . . . ?
F18D C74D C71 O2 70.3(17) . . . . ?
F18D C74D C71 C72D -176.2(17) . . . . ?
F18D C74D C71 C73D -55.6(19) . . . . ?
C83D C84 C83 C84D 122(2) . . . . ?
C83D C84 C83 C85 33(2) . . . 2_666 ?
C83D C84 C85 C83 -34(2) . . . 2_666 ?
C84D C84 C83 C83D -122(2) . . . . ?
C84D C84 C83 C85 -89(2) . . . 2_666 ?
C84D C84 C85 C83D 109(3) . . . . ?
C84D C84 C85 C83 75(2) . . . 2_666 ?
C18 B1 N3 N2 -167.6(4) . . . . ?
C18 B1 N3 C8 17.6(7) . . . . ?
C18 B1 N5 N4 178.2(4) . . . . ?
C18 B1 N5 C11 -9.6(7) . . . . ?
C18 C19D C20D C21D 8(2) . . . . ?
C18 C19D C20D C25D -173.2(15) . . . . ?
C23 C18 C20 C19 16.4(18) . . . . ?
C23 C18 C19D C20D -7.5(17) . . . . ?
C23 C22 C21 C19 1.8(18) . . . . ?
C23 C22 C21D C20D 17(2) . . . . ?
C24 C22 C23 C18 179.0(6) . . . . ?
C24 C22 C21 C19 -165.1(12) . . . . ?
C24 C22 C21D C20D -178.6(13) . . . . ?
C20 C18 C23 C22 -20.3(11) . . . . ?
C20 C19 C21 C22 -5(2) . . . . ?
C21 C22 C23 C18 11.7(11) . . . . ?
C21 C19 C20 C18 -4(2) . . . . ?
C25 C19 C20 C18 174.2(16) . . . . ?
C25 C19 C21 C22 176.7(16) . . . . ?
C19D C18 C23 C22 11.3(11) . . . . ?
C19D C20D C21D C22 -13(3) . . . . ?
C21D C22 C23 C18 -17.2(15) . . . . ?
C25D C20D C21D C22 168.2(18) . . . . ?
C26 B2 C5 N1 -167.1(3) . . . . ?
C26 B2 C5 C4 20.0(5) . . . . ?
C26 B2 N9 N8 174.5(3) . . . . ?
C26 B2 N9 C17 -24.4(6) . . . . ?
C26 B2 N7 N6 -173.8(3) . . . . ?
C26 B2 N7 C14 3.1(6) . . . . ?
C26 C27 C28 C29 -0.4(10) . . . . ?
C26 C27 C28 C33 179.8(7) . . . . ?
C27 C26 C31 C30 2.5(7) . . . . ?
C27 C28 C29 C30 2.3(10) . . . . ?
C28 C29 C30 C31 -1.8(9) . . . . ?
C28 C29 C30 C32 177.1(6) . . . . ?
C29 C30 C31 C26 -0.7(7) . . . . ?
C31 C26 C27 C28 -1.9(8) . . . . ?
C32 C30 C31 C26 -179.6(5) . . . . ?
C33 C28 C29 C30 -177.8(7) . . . . ?
C34 B3 N13 N12 51.6(5) . . . . ?
C34 B3 N13 C41 -133.5(4) . . . . ?
C34 B3 N15 N14 -63.4(4) . . . . ?
C34 B3 N15 C44 109.0(5) . . . . ?
C34 B3 C51 C52 -142.3(5) . . . . ?
C34 B3 C51 C56 46.1(6) . . . . ?
C34 N11 C38 B4 178.3(4) . . . . ?
C34 N11 C38 C37 3.3(6) . . . . ?
C34 C35 C36 C37 1.4(6) . . . . ?
C35 C36 C37 C38 -0.5(6) . . . . ?
C36 C37 C38 B4 -176.6(4) . . . . ?
C36 C37 C38 N11 -1.8(6) . . . . ?
C38 B4 N19 N18 -51.7(5) . . . . ?
C38 B4 N19 C50 113.2(5) . . . . ?
C38 B4 N17 N16 68.5(5) . . . . ?
C38 B4 N17 C47 -106.8(5) . . . . ?
C38 B4 C59 C60 158.0(5) . . . . ?
C38 B4 C59 C64 -31.3(7) . . . . ?
C38 N11 C34 B3 -176.1(4) . . . . ?
C38 N11 C34 C35 -2.4(5) . . . . ?
C42 N14 N15 B3 175.3(3) . . . . ?
C42 N14 N15 C44 1.2(4) . . . . ?
C42 C43 C44 N15 0.5(5) . . . . ?
C39 N12 N13 B3 175.8(4) . . . . ?
C39 N12 N13 C41 0.0(5) . . . . ?
C39 C40 C41 N13 0.9(6) . . . . ?
C45 N16 N17 B4 -178.3(4) . . . . ?
C45 N16 N17 C47 -2.0(5) . . . . ?
C45 C46 C47 N17 -0.1(7) . . . . ?
C48 N18 N19 B4 166.5(4) . . . . ?
C48 N18 N19 C50 -1.0(5) . . . . ?
C48 C49 C50 N19 -0.6(7) . . . . ?
C51 B3 N13 N12 176.1(3) . . . . ?
C51 B3 N13 C41 -9.0(6) . . . . ?
C51 B3 N15 N14 171.9(3) . . . . ?
C51 B3 N15 C44 -15.8(6) . . . . ?
C51 B3 C34 N11 -168.4(4) . . . . ?
C51 B3 C34 C35 18.0(6) . . . . ?
C51 C52 C53 C54 1.5(9) . . . . ?
C51 C52 C53 C58 179.6(6) . . . . ?
C52 C51 C56 C55 1.9(7) . . . . ?
C52 C53 C54 C55 1.9(9) . . . . ?
C53 C54 C55 C56 -3.3(8) . . . . ?
C53 C54 C55 C57 176.3(6) . . . . ?
C54 C55 C56 C51 1.3(8) . . . . ?
C56 C51 C52 C53 -3.4(8) . . . . ?
C57 C55 C56 C51 -178.3(5) . . . . ?
C58 C53 C54 C55 -176.1(6) . . . . ?
C59 B4 N19 N18 179.7(4) . . . . ?
C59 B4 N19 C50 -15.5(7) . . . . ?
C59 B4 N17 N16 -162.0(4) . . . . ?
C59 B4 N17 C47 22.7(7) . . . . ?
C59 B4 C38 N11 170.6(4) . . . . ?
C59 B4 C38 C37 -14.5(7) . . . . ?
C59 C60 C61 C62 -0.9(11) . . . . ?
C59 C60 C61 C66 179.2(8) . . . . ?
C60 C59 C64 C63 -1.0(8) . . . . ?
C60 C61 C62 C63 -0.8(12) . . . . ?
C61 C62 C63 C64 1.5(11) . . . . ?
C61 C62 C63 C65 -178.8(7) . . . . ?
C62 C63 C64 C59 -0.5(9) . . . . ?
C64 C59 C60 C61 1.8(9) . . . . ?
C65 C63 C64 C59 179.8(6) . . . . ?
C66 C61 C62 C63 179.1(8) . . . . ?
C68 C67 C69 F4 74.6(7) . . . . ?
C68 C67 C69 F5 -46.5(7) . . . . ?
C68 C67 C69 F6 -165.1(5) . . . . ?
C68 C67 C70 F7 -163.0(6) . . . . ?
C68 C67 C70 F8 76.6(7) . . . . ?
C68 C67 C70 F9 -41.8(8) . . . . ?
C69 C67 C68 F1 -165.0(6) . . . . ?
C69 C67 C68 F2 -43.2(8) . . . . ?
C69 C67 C68 F3 73.7(8) . . . . ?
C69 C67 C70 F7 -41.7(7) . . . . ?
C69 C67 C70 F8 -162.0(5) . . . . ?
C69 C67 C70 F9 79.5(7) . . . . ?
C70 C67 C68 F1 -44.9(8) . . . . ?
C70 C67 C68 F2 76.9(8) . . . . ?
C70 C67 C68 F3 -166.3(6) . . . . ?
C70 C67 C69 F4 -46.0(7) . . . . ?
C70 C67 C69 F5 -167.1(5) . . . . ?
C70 C67 C69 F6 74.3(6) . . . . ?
C75 C77D F22D F26D 113(3) . . . . ?
C75 C77D F26D F22D -114(4) . . . . ?
C80 C79 C81 F33 -159.9(7) . . . . ?
C80 C79 C81 F31 82.1(10) . . . . ?
C80 C79 C81 F31D 40.7(9) . . . . ?
C80 C79 C81 F33D 141.9(15) . . . . ?
C80 C79 C81 F32 -49.6(9) . . . . ?
C80 C79 C82 F34 -164.6(9) . . . . ?
C80 C79 C82 F35 72.4(10) . . . . ?
C80 C79 C82 F36 -39.0(9) . . . . ?
C81 C79 C80 F28 -52.1(7) . . . . ?
C81 C79 C80 F29 -164.2(9) . . . . ?
C81 C79 C80 F30 60.4(9) . . . . ?
C81 C79 C82 F34 76.6(11) . . . . ?
C81 C79 C82 F35 -46.4(11) . . . . ?
C81 C79 C82 F36 -157.9(7) . . . . ?
C82 C79 C80 F28 -172.7(7) . . . . ?
C82 C79 C80 F29 75.3(10) . . . . ?
C82 C79 C80 F30 -60.2(9) . . . . ?
C82 C79 C81 F33 -42.6(8) . . . . ?
C82 C79 C81 F31 -160.6(10) . . . . ?
C82 C79 C81 F31D 158.1(9) . . . . ?
C82 C79 C81 F33D -100.7(16) . . . . ?
C82 C79 C81 F32 67.7(9) . . . . ?
C84 C83D C83 C84D -51(2) . . . . ?
C84 C83D C83 C85 -148(2) . . . 2_666 ?
C84 C83D C85 C83 146(2) . . . 2_666 ?
C84 C84D C83 C83D 48(2) . . . . ?
C84 C84D C83 C85 115.5(19) . . . 2_666 ?
C76D C75 C77D F22D -46(3) . . . . ?
C76D C75 C77D F26D 46(3) . . . . ?
C76D C75 C77D F27D 166.9(17) . . . . ?
C76D C75 C78D F19D -76(3) . . . . ?
C76D C75 C78D F20D 156(2) . . . . ?
C76D C75 C78D F21D 33(3) . . . . ?
C77D C75 C76D F23D 42(3) . . . . ?
C77D C75 C76D F24D 172(2) . . . . ?
C77D C75 C76D F25D -79(2) . . . . ?
C77D C75 C78D F19D 47(3) . . . . ?
C77D C75 C78D F20D -81(3) . . . . ?
C77D C75 C78D F21D 156(2) . . . . ?
C78D C75 C76D F23D 169(3) . . . . ?
C78D C75 C76D F24D -60(3) . . . . ?
C78D C75 C76D F25D 48(3) . . . . ?
C78D C75 C77D F22D -168(2) . . . . ?
C78D C75 C77D F26D -76(3) . . . . ?
C78D C75 C77D F27D 45(2) . . . . ?
F27D C77D F22D F26D -109(3) . . . . ?
F27D C77D F26D F22D 128(3) . . . . ?
C76 C75 C77 F22 82.8(11) . . . . ?
C76 C75 C77 F23 -44.9(11) . . . . ?
C76 C75 C77 F24 -169.6(11) . . . . ?
C76 C75 C78 F25 75.3(10) . . . . ?
C76 C75 C78 F26 -160.7(9) . . . . ?
C76 C75 C78 F27 -41.1(11) . . . . ?
C77 C75 C76 F19 -166.0(8) . . . . ?
C77 C75 C76 F20 -47.0(9) . . . . ?
C77 C75 C76 F21 69.5(12) . . . . ?
C77 C75 C78 F25 -42.3(11) . . . . ?
C77 C75 C78 F26 81.7(11) . . . . ?
C77 C75 C78 F27 -158.7(10) . . . . ?
C78 C75 C76 F19 78.5(8) . . . . ?
C78 C75 C76 F20 -162.4(7) . . . . ?
C78 C75 C76 F21 -45.9(12) . . . . ?
C78 C75 C77 F22 -162.5(10) . . . . ?
C78 C75 C77 F23 69.8(10) . . . . ?
C78 C75 C77 F24 -54.9(12) . . . . ?
C83 C83D C84 C84D 60(2) . . . . ?
C83 C83D C84 C85 152(2) . . . . ?
C83 C83D C85 C84 -22.1(17) . . . . ?
C83 C83D C85 C83 123(2) . . . 2_666 ?
C83 C84D C84 C83D -59(2) . . . . ?
C83 C84D C84 C85 -126.5(19) . . . . ?
C83 C84 C85 C83D 34(3) . . . . ?
C83 C84 C85 C83 0(3) . . . 2_666 ?
C85 C83D C84 C84D -92(2) . . . . ?
C85 C83D C84 C83 -152(2) . . . . ?
C85 C83D C83 C84D -28(3) . . . . ?
C85 C83D C83 C84 23.0(17) . . . . ?
C85 C83D C83 C85 -125(2) . . . 2_666 ?
C85 C84 C83 C83D -33(3) . . . . ?
C85 C84 C83 C84D 89(3) . . . . ?
C85 C84 C83 C85 0(3) . . . 2_666 ?
